data_4107972
loop_
_publ_author_name
'Yuki Nishioka'
'Takumi Yamaguchi'
'Masaki Kawano'
'Makoto Fujita'

_publ_contact_author 'Makoto Fujita'
_publ_contact_author_email mfujita@appchem.t.u-tokyo.ac.jp
_publ_section_title
;
 Asymmetric [2 + 2] Olefin Cross Photoaddition in a Self-Assembled Host
 with Remote Chiral Auxiliaries
;
_journal_name_full 'Journal of the American Chemical Society'
_journal_page_first 8160
_journal_page_last 8161
_journal_paper_doi 10.1021/ja802818t
_journal_volume 130
_journal_year 2008
_chemical_formula_sum 'C26 H23 N O2'
_chemical_formula_weight 381.45
_chemical_name_systematic
;
 ?
;
_space_group_IT_number 4
_symmetry_cell_setting monoclinic
_symmetry_space_group_name_Hall 'P 2yb'
_symmetry_space_group_name_H-M 'P 1 21 1'
_atom_sites_solution_hydrogens geom
_atom_sites_solution_primary direct
_atom_sites_solution_secondary difmap
_audit_creation_method SHELXL-97
_cell_angle_alpha 90.00
_cell_angle_beta 106.0721(7)
_cell_angle_gamma 90.00
_cell_formula_units_Z 12
_cell_length_a 19.2325(4)
_cell_length_b 9.97896(18)
_cell_length_c 31.6956(6)
_cell_measurement_reflns_used 80840
_cell_measurement_temperature 150(2)
_cell_measurement_theta_max 68.28
_cell_measurement_theta_min 3.12
_cell_volume 5845.3(2)
_computing_cell_refinement 'PROCESS-AUTO (Rigaku Corporation, 1998)'
_computing_data_collection 'PROCESS-AUTO (Rigaku Corporation, 1998)'
_computing_data_reduction 'PROCESS-AUTO (Rigaku Corporation, 1998)'
_computing_molecular_graphics 'Bruker XP'
_computing_publication_material 'Bruker SHELXTL'
_computing_structure_refinement 'SHELXL-97 (Sheldrick, 1997)'
_computing_structure_solution 'SHELXS-97 (Sheldrick, 1990)'
_diffrn_ambient_temperature 150(2)
_diffrn_measured_fraction_theta_full 0.991
_diffrn_measured_fraction_theta_max 0.991
_diffrn_measurement_device_type IP
_diffrn_measurement_method 'omega scan'
_diffrn_radiation_monochromator graphite
_diffrn_radiation_source 'fine-focus sealed tube'
_diffrn_radiation_type CuK\a
_diffrn_radiation_wavelength 1.54186
_diffrn_reflns_av_R_equivalents 0.0291
_diffrn_reflns_av_sigmaI/netI 0.0324
_diffrn_reflns_limit_h_max 23
_diffrn_reflns_limit_h_min -23
_diffrn_reflns_limit_k_max 10
_diffrn_reflns_limit_k_min -11
_diffrn_reflns_limit_l_max 38
_diffrn_reflns_limit_l_min -38
_diffrn_reflns_number 97698
_diffrn_reflns_theta_full 68.29
_diffrn_reflns_theta_max 68.29
_diffrn_reflns_theta_min 3.12
_diffrn_standards_decay_% none
_exptl_absorpt_coefficient_mu 0.643
_exptl_absorpt_correction_T_max 0.9685
_exptl_absorpt_correction_T_min 0.7106
_exptl_absorpt_correction_type numerical
_exptl_absorpt_process_details
;
 Numabs (Higashi, 1999)
 Numabs, numerical Absorption Correction,
 Rigaku Corporation, Tokyo, Japan.
;
_exptl_crystal_colour colorless
_exptl_crystal_density_diffrn 1.300
_exptl_crystal_description plate
_exptl_crystal_F_000 2424
_exptl_crystal_size_max 0.57
_exptl_crystal_size_mid 0.18
_exptl_crystal_size_min 0.05
_refine_diff_density_max 0.228
_refine_diff_density_min -0.201
_refine_diff_density_rms 0.039
_refine_ls_abs_structure_details 'Flack H D (1983), Acta Cryst. A39, 876-881'
_refine_ls_abs_structure_Flack 0.02(13)
_refine_ls_extinction_coef none
_refine_ls_extinction_method none
_refine_ls_goodness_of_fit_ref 1.064
_refine_ls_hydrogen_treatment mixed
_refine_ls_matrix_type full
_refine_ls_number_parameters 1567
_refine_ls_number_reflns 20642
_refine_ls_number_restraints 1
_refine_ls_restrained_S_all 1.064
_refine_ls_R_factor_all 0.0569
_refine_ls_R_factor_gt 0.0384
_refine_ls_shift/su_max 0.002
_refine_ls_shift/su_mean 0.000
_refine_ls_structure_factor_coef Fsqd
_refine_ls_weighting_details 'calc w=1/[\s^2^(Fo^2^)+(0.0364P)^2^+1.6783P] where P=(Fo^2^+2Fc^2^)/3'
_refine_ls_weighting_scheme calc
_refine_ls_wR_factor_gt 0.0828
_refine_ls_wR_factor_ref 0.0998
_reflns_number_gt 16524
_reflns_number_total 20642
_reflns_threshold_expression >2sigma(I)
_cod_data_source_file ja802818t-file001.cif
_cod_data_source_block nishioka
_cod_original_cell_volume 5845.27(18)
_cod_database_code 4107972

loop_
_symmetry_equiv_pos_as_xyz
'x, y, z'
'-x, y+1/2, -z'

loop_
_atom_site_label
_atom_site_type_symbol
_atom_site_fract_x
_atom_site_fract_y
_atom_site_fract_z
_atom_site_U_iso_or_equiv
_atom_site_adp_type
_atom_site_occupancy
_atom_site_symmetry_multiplicity
_atom_site_calc_flag
_atom_site_refinement_flags
C1A C 1.03251(13) 1.3961(3) 0.80435(9) 0.0499(7) Uani 1 1 d .
H1AA H 1.0446 1.3566 0.7786 0.060 Uiso 1 1 calc R
H1AB H 1.0320 1.4948 0.8011 0.060 Uiso 1 1 calc R
C2A C 0.95775(13) 1.3485(3) 0.80531(9) 0.0457(7) Uani 1 1 d .
H2AA H 0.9424 1.3995 0.8280 0.055 Uiso 1 1 calc R
H2AB H 0.9227 1.3674 0.7766 0.055 Uiso 1 1 calc R
C3A C 0.95621(13) 1.1994(3) 0.81513(9) 0.0441(7) Uani 1 1 d .
H3AA H 0.9079 1.1745 0.8181 0.053 Uiso 1 1 calc R
H3AB H 0.9651 1.1472 0.7906 0.053 Uiso 1 1 calc R
C4A C 1.01347(12) 1.1666(3) 0.85712(8) 0.0367(6) Uani 1 1 d .
H4AA H 1.0026 1.2230 0.8806 0.044 Uiso 1 1 calc R
C5A C 1.08842(12) 1.2074(3) 0.85488(8) 0.0388(6) Uani 1 1 d .
H5AA H 1.1014 1.1563 0.8314 0.047 Uiso 1 1 calc R
H5AB H 1.1244 1.1863 0.8831 0.047 Uiso 1 1 calc R
C6A C 1.08981(13) 1.3574(3) 0.84557(9) 0.0491(7) Uani 1 1 d .
H6AA H 1.0820 1.4081 0.8707 0.059 Uiso 1 1 calc R
H6AB H 1.1380 1.3821 0.8425 0.059 Uiso 1 1 calc R
C7A C 1.01957(12) 0.9145(3) 0.84693(9) 0.0406(6) Uani 1 1 d .
C8A C 1.00703(12) 0.9948(3) 0.91276(8) 0.0412(6) Uani 1 1 d .
C9A C 1.00991(12) 0.8458(3) 0.91754(8) 0.0427(7) Uani 1 1 d .
H9AA H 1.0473 0.8120 0.9440 0.051 Uiso 1 1 calc R
C10A C 1.01623(12) 0.7907(3) 0.87386(9) 0.0443(7) Uani 1 1 d .
H10A H 1.0575 0.7272 0.8766 0.053 Uiso 1 1 calc R
C11A C 0.94006(12) 0.7204(3) 0.86532(9) 0.0416(6) Uani 1 1 d .
H11A H 0.9462 0.6209 0.8678 0.050 Uiso 1 1 calc R
C12A C 0.93281(12) 0.7804(3) 0.90969(8) 0.0406(6) Uani 1 1 d .
H12A H 0.9338 0.7077 0.9316 0.049 Uiso 1 1 calc R
C13A C 0.87198(12) 0.8762(3) 0.90780(8) 0.0360(6) Uani 1 1 d .
H13A H 0.8662 0.9134 0.9342 0.043 Uiso 1 1 calc R
C14A C 0.82602(11) 0.9097(2) 0.86948(7) 0.0312(5) Uani 1 1 d .
C15A C 0.83043(11) 0.8476(2) 0.82863(7) 0.0319(5) Uani 1 1 d .
C16A C 0.88174(12) 0.7556(3) 0.82458(8) 0.0371(6) Uani 1 1 d .
C17A C 0.87398(14) 0.7032(3) 0.78258(9) 0.0450(7) Uani 1 1 d .
H17A H 0.9077 0.6390 0.7781 0.054 Uiso 1 1 calc R
C18A C 0.81704(14) 0.7446(3) 0.74739(9) 0.0500(7) Uani 1 1 d .
H18A H 0.8128 0.7075 0.7192 0.060 Uiso 1 1 calc R
C19A C 0.76632(13) 0.8380(3) 0.75197(8) 0.0441(7) Uani 1 1 d .
H19A H 0.7280 0.8651 0.7274 0.053 Uiso 1 1 calc R
C20A C 0.77299(11) 0.8912(3) 0.79347(7) 0.0341(5) Uani 1 1 d .
C21A C 0.72995(11) 0.9872(3) 0.81134(8) 0.0345(6) Uani 1 1 d .
C22A C 0.76217(11) 0.9995(2) 0.85708(7) 0.0328(5) Uani 1 1 d .
C23A C 0.73293(13) 1.0840(3) 0.88205(9) 0.0403(6) Uani 1 1 d .
H23A H 0.7544 1.0918 0.9128 0.048 Uiso 1 1 calc R
C24A C 0.67175(14) 1.1572(3) 0.86168(10) 0.0475(7) Uani 1 1 d .
H24A H 0.6516 1.2168 0.8785 0.057 Uiso 1 1 calc R
C25A C 0.63963(13) 1.1445(3) 0.81699(10) 0.0482(7) Uani 1 1 d .
H25A H 0.5971 1.1943 0.8037 0.058 Uiso 1 1 calc R
C26A C 0.66839(12) 1.0602(3) 0.79128(9) 0.0429(7) Uani 1 1 d .
H26A H 0.6464 1.0527 0.7606 0.051 Uiso 1 1 calc R
N1A N 1.01119(9) 1.0265(2) 0.87101(6) 0.0351(5) Uani 1 1 d .
O1A O 1.02880(9) 0.9172(2) 0.81062(6) 0.0505(5) Uani 1 1 d .
O2A O 0.99991(10) 1.0760(2) 0.93980(6) 0.0542(5) Uani 1 1 d .
C1B C 0.39902(13) 0.1870(3) 0.85612(10) 0.0517(8) Uani 1 1 d .
H1BA H 0.3937 0.0917 0.8633 0.062 Uiso 1 1 calc R
H1BB H 0.3702 0.2025 0.8254 0.062 Uiso 1 1 calc R
C2B C 0.47831(13) 0.2171(3) 0.86049(10) 0.0454(7) Uani 1 1 d .
H2BA H 0.4947 0.1624 0.8390 0.054 Uiso 1 1 calc R
H2BB H 0.5078 0.1917 0.8903 0.054 Uiso 1 1 calc R
C3B C 0.49015(13) 0.3654(3) 0.85263(8) 0.0404(6) Uani 1 1 d .
H3BA H 0.5425 0.3830 0.8576 0.048 Uiso 1 1 calc R
H3BB H 0.4651 0.3889 0.8218 0.048 Uiso 1 1 calc R
C4B C 0.46098(11) 0.4517(2) 0.88356(8) 0.0321(5) Uani 1 1 d .
H4BA H 0.4878 0.4246 0.9141 0.039 Uiso 1 1 calc R
C5B C 0.38093(11) 0.4244(2) 0.87851(8) 0.0371(6) Uani 1 1 d .
H5BA H 0.3520 0.4489 0.8485 0.044 Uiso 1 1 calc R
H5BB H 0.3641 0.4794 0.8998 0.044 Uiso 1 1 calc R
C6B C 0.37051(13) 0.2758(3) 0.88678(10) 0.0471(7) Uani 1 1 d .
H6BA H 0.3962 0.2538 0.9176 0.056 Uiso 1 1 calc R
H6BB H 0.3184 0.2574 0.8823 0.056 Uiso 1 1 calc R
C7B C 0.44608(12) 0.6730(3) 0.84259(7) 0.0343(6) Uani 1 1 d .
C8B C 0.52536(11) 0.6655(2) 0.91240(7) 0.0285(5) Uani 1 1 d .
C9B C 0.52862(11) 0.8081(2) 0.89751(7) 0.0322(5) Uani 1 1 d .
H9BA H 0.5143 0.8768 0.9165 0.039 Uiso 1 1 calc R
C10B C 0.48193(12) 0.8068(3) 0.84965(7) 0.0337(6) Uani 1 1 d .
H10B H 0.4479 0.8844 0.8414 0.040 Uiso 1 1 calc R
C11B C 0.55191(13) 0.8189(3) 0.83334(8) 0.0405(6) Uani 1 1 d .
H11B H 0.5501 0.9011 0.8150 0.049 Uiso 1 1 calc R
C12B C 0.59638(12) 0.8453(3) 0.88217(8) 0.0371(6) Uani 1 1 d .
H12B H 0.6059 0.9436 0.8865 0.045 Uiso 1 1 calc R
C13B C 0.66572(13) 0.7698(3) 0.90063(9) 0.0426(6) Uani 1 1 d .
H13B H 0.6961 0.7913 0.9289 0.051 Uiso 1 1 calc R
C14B C 0.68454(13) 0.6719(3) 0.87699(8) 0.0388(6) Uani 1 1 d .
C15B C 0.63860(13) 0.6367(3) 0.83359(8) 0.0398(6) Uani 1 1 d .
C16B C 0.57476(13) 0.6988(3) 0.81185(8) 0.0399(6) Uani 1 1 d .
C17B C 0.53760(15) 0.6459(3) 0.77110(8) 0.0504(7) Uani 1 1 d .
H17B H 0.4935 0.6858 0.7548 0.061 Uiso 1 1 calc R
C18B C 0.56474(17) 0.5351(3) 0.75423(9) 0.0563(8) Uani 1 1 d .
H18B H 0.5379 0.4998 0.7267 0.068 Uiso 1 1 calc R
C19B C 0.62935(16) 0.4747(3) 0.77607(9) 0.0550(8) Uani 1 1 d .
H19B H 0.6471 0.3996 0.7638 0.066 Uiso 1 1 calc R
C20B C 0.66767(14) 0.5266(3) 0.81647(9) 0.0460(7) Uani 1 1 d .
C21B C 0.73584(14) 0.4917(3) 0.84934(10) 0.0488(7) Uani 1 1 d .
C22B C 0.74593(13) 0.5779(3) 0.88559(10) 0.0458(7) Uani 1 1 d .
C23B C 0.80560(13) 0.5658(3) 0.92197(11) 0.0545(8) Uani 1 1 d .
H23B H 0.8123 0.6247 0.9463 0.065 Uiso 1 1 calc R
C24B C 0.85585(14) 0.4636(4) 0.92161(13) 0.0654(10) Uani 1 1 d .
H24B H 0.8973 0.4528 0.9460 0.079 Uiso 1 1 calc R
C25B C 0.84509(17) 0.3787(4) 0.88580(14) 0.0692(10) Uani 1 1 d .
H25B H 0.8796 0.3101 0.8863 0.083 Uiso 1 1 calc R
C26B C 0.78612(15) 0.3902(3) 0.84949(12) 0.0611(9) Uani 1 1 d .
H26B H 0.7798 0.3309 0.8253 0.073 Uiso 1 1 calc R
N1B N 0.47659(9) 0.59422(19) 0.87927(6) 0.0275(4) Uani 1 1 d .
O1B O 0.39975(9) 0.63415(19) 0.81042(5) 0.0474(5) Uani 1 1 d .
O2B O 0.55889(8) 0.61702(17) 0.94726(5) 0.0366(4) Uani 1 1 d .
C1C C -0.03528(14) 0.8853(3) 0.69759(9) 0.0481(7) Uani 1 1 d .
H1CA H -0.0419 0.8458 0.7249 0.058 Uiso 1 1 calc R
H1CB H -0.0355 0.9841 0.7005 0.058 Uiso 1 1 calc R
C2C C 0.03733(13) 0.8399(3) 0.69150(9) 0.0472(7) Uani 1 1 d .
H2CA H 0.0464 0.8884 0.6663 0.057 Uiso 1 1 calc R
H2CB H 0.0765 0.8637 0.7180 0.057 Uiso 1 1 calc R
C3C C 0.03938(13) 0.6900(3) 0.68355(9) 0.0423(6) Uani 1 1 d .
H3CA H 0.0860 0.6656 0.6780 0.051 Uiso 1 1 calc R
H3CB H 0.0353 0.6407 0.7099 0.051 Uiso 1 1 calc R
C4C C -0.02267(12) 0.6516(2) 0.64424(7) 0.0323(5) Uani 1 1 d .
H4CA H -0.0166 0.7047 0.6187 0.039 Uiso 1 1 calc R
C5C C -0.09567(12) 0.6919(3) 0.65078(8) 0.0394(6) Uani 1 1 d .
H5CA H -0.1350 0.6676 0.6244 0.047 Uiso 1 1 calc R
H5CB H -0.1037 0.6430 0.6762 0.047 Uiso 1 1 calc R
C6C C -0.09718(13) 0.8423(3) 0.65878(9) 0.0467(7) Uani 1 1 d .
H6CA H -0.0938 0.8908 0.6322 0.056 Uiso 1 1 calc R
H6CB H -0.1437 0.8666 0.6644 0.056 Uiso 1 1 calc R
C7C C -0.02635(11) 0.4015(3) 0.65911(8) 0.0347(6) Uani 1 1 d .
C8C C -0.01927(11) 0.4701(3) 0.59065(8) 0.0356(6) Uani 1 1 d .
C9C C -0.01918(12) 0.3207(3) 0.58883(8) 0.0394(6) Uani 1 1 d .
H9CA H -0.0568 0.2805 0.5637 0.047 Uiso 1 1 calc R
C10C C -0.02203(12) 0.2745(3) 0.63438(9) 0.0411(6) Uani 1 1 d .
H10C H -0.0617 0.2092 0.6338 0.049 Uiso 1 1 calc R
C11C C 0.05504(12) 0.2084(3) 0.64295(9) 0.0423(6) Uani 1 1 d .
H11C H 0.0508 0.1085 0.6427 0.051 Uiso 1 1 calc R
C12C C 0.05911(12) 0.2601(3) 0.59689(8) 0.0394(6) Uani 1 1 d .
H12C H 0.0589 0.1834 0.5765 0.047 Uiso 1 1 calc R
C13C C 0.11682(12) 0.3591(2) 0.59533(8) 0.0352(6) Uani 1 1 d .
H13C H 0.1208 0.3904 0.5678 0.042 Uiso 1 1 calc R
C14C C 0.16260(11) 0.4036(2) 0.63231(7) 0.0301(5) Uani 1 1 d .
C15C C 0.16197(12) 0.3492(2) 0.67510(7) 0.0329(5) Uani 1 1 d .
C16C C 0.11452(12) 0.2533(3) 0.68230(8) 0.0379(6) Uani 1 1 d .
C17C C 0.12648(14) 0.2072(3) 0.72503(10) 0.0510(7) Uani 1 1 d .
H17C H 0.0958 0.1402 0.7314 0.061 Uiso 1 1 calc R
C18C C 0.18306(15) 0.2584(3) 0.75852(9) 0.0538(8) Uani 1 1 d .
H18C H 0.1903 0.2251 0.7875 0.065 Uiso 1 1 calc R
C19C C 0.22934(13) 0.3564(3) 0.75102(8) 0.0474(7) Uani 1 1 d .
H19C H 0.2673 0.3908 0.7744 0.057 Uiso 1 1 calc R
C20C C 0.21886(11) 0.4031(3) 0.70844(7) 0.0359(6) Uani 1 1 d .
C21C C 0.25618(11) 0.5012(3) 0.68758(7) 0.0331(5) Uani 1 1 d .
C22C C 0.22283(11) 0.5009(2) 0.64180(7) 0.0313(5) Uani 1 1 d .
C23C C 0.24754(12) 0.5850(3) 0.61436(8) 0.0363(6) Uani 1 1 d .
H23C H 0.2256 0.5838 0.5836 0.044 Uiso 1 1 calc R
C24C C 0.30447(12) 0.6709(3) 0.63224(8) 0.0402(6) Uani 1 1 d .
H24C H 0.3216 0.7293 0.6137 0.048 Uiso 1 1 calc R
C25C C 0.33672(13) 0.6722(3) 0.67715(9) 0.0442(7) Uani 1 1 d .
H25C H 0.3757 0.7321 0.6889 0.053 Uiso 1 1 calc R
C26C C 0.31330(12) 0.5878(3) 0.70538(8) 0.0402(6) Uani 1 1 d .
H26C H 0.3358 0.5894 0.7361 0.048 Uiso 1 1 calc R
N1C N -0.02116(9) 0.5096(2) 0.63234(6) 0.0307(4) Uani 1 1 d .
O1C O -0.03338(9) 0.41168(19) 0.69586(6) 0.0454(4) Uani 1 1 d .
O2C O -0.01549(9) 0.54656(19) 0.56142(5) 0.0453(5) Uani 1 1 d .
C1D C 0.58849(13) -0.2883(3) 0.66073(10) 0.0481(7) Uani 1 1 d .
H1DA H 0.5981 -0.3842 0.6568 0.058 Uiso 1 1 calc R
H1DB H 0.6104 -0.2650 0.6920 0.058 Uiso 1 1 calc R
C2D C 0.50734(13) -0.2648(3) 0.64898(10) 0.0470(7) Uani 1 1 d .
H2DA H 0.4864 -0.3174 0.6690 0.056 Uiso 1 1 calc R
H2DB H 0.4848 -0.2959 0.6186 0.056 Uiso 1 1 calc R
C3D C 0.49035(12) -0.1157(3) 0.65266(9) 0.0412(6) Uani 1 1 d .
H3DA H 0.4373 -0.1019 0.6437 0.049 Uiso 1 1 calc R
H3DB H 0.5094 -0.0859 0.6835 0.049 Uiso 1 1 calc R
C4D C 0.52486(11) -0.0335(2) 0.62325(7) 0.0317(5) Uani 1 1 d .
H4DA H 0.5042 -0.0676 0.5927 0.038 Uiso 1 1 calc R
C5D C 0.60643(12) -0.0547(2) 0.63449(8) 0.0372(6) Uani 1 1 d .
H5DA H 0.6296 -0.0209 0.6645 0.045 Uiso 1 1 calc R
H5DB H 0.6264 -0.0041 0.6136 0.045 Uiso 1 1 calc R
C6D C 0.62284(13) -0.2036(3) 0.63195(9) 0.0457(7) Uani 1 1 d .
H6DA H 0.6046 -0.2340 0.6011 0.055 Uiso 1 1 calc R
H6DB H 0.6759 -0.2172 0.6413 0.055 Uiso 1 1 calc R
C7D C 0.52854(12) 0.1979(3) 0.65775(7) 0.0334(6) Uani 1 1 d .
C8D C 0.46104(11) 0.1697(2) 0.58559(7) 0.0273(5) Uani 1 1 d .
C9D C 0.45298(11) 0.3153(2) 0.59512(7) 0.0313(5) Uani 1 1 d .
H9DA H 0.4705 0.3784 0.5758 0.038 Uiso 1 1 calc R
C10D C 0.49174(12) 0.3290(3) 0.64421(7) 0.0331(5) Uani 1 1 d .
H10D H 0.5243 0.4087 0.6519 0.040 Uiso 1 1 calc R
C11D C 0.41630(12) 0.3465(3) 0.65408(8) 0.0393(6) Uani 1 1 d .
H11D H 0.4136 0.4339 0.6690 0.047 Uiso 1 1 calc R
C12D C 0.37959(12) 0.3562(3) 0.60366(8) 0.0392(6) Uani 1 1 d .
H12D H 0.3691 0.4523 0.5954 0.047 Uiso 1 1 calc R
C13D C 0.31409(12) 0.2739(3) 0.58339(9) 0.0425(6) Uani 1 1 d .
H13D H 0.2885 0.2863 0.5534 0.051 Uiso 1 1 calc R
C14D C 0.29158(13) 0.1830(3) 0.60749(9) 0.0434(7) Uani 1 1 d .
C15D C 0.33065(13) 0.1607(3) 0.65357(9) 0.0437(7) Uani 1 1 d .
C16D C 0.39029(14) 0.2326(3) 0.67716(8) 0.0436(7) Uani 1 1 d .
C17D C 0.41991(17) 0.1955(3) 0.72082(9) 0.0592(8) Uani 1 1 d .
H17D H 0.4602 0.2430 0.7387 0.071 Uiso 1 1 calc R
C18D C 0.3903(2) 0.0879(4) 0.73834(10) 0.0745(10) Uani 1 1 d .
H18D H 0.4124 0.0613 0.7678 0.089 Uiso 1 1 calc R
C19D C 0.32954(19) 0.0186(4) 0.71403(12) 0.0717(10) Uani 1 1 d .
H19D H 0.3099 -0.0533 0.7267 0.086 Uiso 1 1 calc R
C20D C 0.29836(15) 0.0572(3) 0.67076(11) 0.0544(8) Uani 1 1 d .
C21D C 0.23563(14) 0.0102(3) 0.63550(12) 0.0591(9) Uani 1 1 d .
C22D C 0.23182(13) 0.0853(3) 0.59733(11) 0.0521(8) Uani 1 1 d .
C23D C 0.17785(13) 0.0608(3) 0.55908(12) 0.0621(9) Uani 1 1 d .
H23D H 0.1753 0.1113 0.5333 0.075 Uiso 1 1 calc R
C24D C 0.12769(16) -0.0385(4) 0.55901(16) 0.0844(13) Uani 1 1 d .
H24D H 0.0904 -0.0563 0.5329 0.101 Uiso 1 1 calc R
C25D C 0.13090(18) -0.1125(4) 0.59636(17) 0.0870(14) Uani 1 1 d .
H25D H 0.0957 -0.1799 0.5955 0.104 Uiso 1 1 calc R
C26D C 0.18468(17) -0.0901(3) 0.63525(14) 0.0758(11) Uani 1 1 d .
H26D H 0.1868 -0.1412 0.6608 0.091 Uiso 1 1 calc R
N1D N 0.50505(9) 0.10916(19) 0.62272(6) 0.0278(4) Uani 1 1 d .
O1D O 0.56978(9) 0.16919(19) 0.69301(5) 0.0471(5) Uani 1 1 d .
O2D O 0.43376(8) 0.11159(17) 0.55142(5) 0.0360(4) Uani 1 1 d .
C1E C 0.77782(13) 0.2415(3) 0.72102(8) 0.0425(6) Uani 1 1 d .
H1EA H 0.8072 0.2202 0.7512 0.051 Uiso 1 1 calc R
H1EB H 0.7276 0.2117 0.7180 0.051 Uiso 1 1 calc R
C2E C 0.80786(13) 0.1669(3) 0.68822(8) 0.0422(6) Uani 1 1 d .
H2EA H 0.8054 0.0692 0.6931 0.051 Uiso 1 1 calc R
H2EB H 0.8593 0.1915 0.6928 0.051 Uiso 1 1 calc R
C3E C 0.76518(13) 0.2007(2) 0.64109(8) 0.0370(6) Uani 1 1 d .
H3EA H 0.7881 0.1568 0.6203 0.044 Uiso 1 1 calc R
H3EB H 0.7152 0.1659 0.6353 0.044 Uiso 1 1 calc R
C4E C 0.76291(11) 0.3510(2) 0.63365(7) 0.0307(5) Uani 1 1 d .
H4EA H 0.8138 0.3815 0.6375 0.037 Uiso 1 1 calc R
C5E C 0.73428(12) 0.4261(3) 0.66716(7) 0.0369(6) Uani 1 1 d .
H5EA H 0.6830 0.4017 0.6634 0.044 Uiso 1 1 calc R
H5EB H 0.7367 0.5238 0.6623 0.044 Uiso 1 1 calc R
C6E C 0.77863(13) 0.3917(3) 0.71365(8) 0.0424(6) Uani 1 1 d .
H6EA H 0.8291 0.4226 0.7182 0.051 Uiso 1 1 calc R
H6EB H 0.7582 0.4384 0.7351 0.051 Uiso 1 1 calc R
C7E C 0.64743(11) 0.3611(2) 0.57096(7) 0.0301(5) Uani 1 1 d .
C8E C 0.75147(12) 0.4518(2) 0.55923(7) 0.0315(5) Uani 1 1 d .
C9E C 0.69359(11) 0.4763(2) 0.51712(7) 0.0316(5) Uani 1 1 d .
H9EA H 0.6885 0.5718 0.5072 0.038 Uiso 1 1 calc R
C10E C 0.62499(11) 0.4148(2) 0.52484(7) 0.0316(5) Uani 1 1 d .
H10E H 0.5826 0.4770 0.5187 0.038 Uiso 1 1 calc R
C11E C 0.62173(11) 0.3085(2) 0.48776(7) 0.0322(5) Uani 1 1 d .
H11E H 0.5790 0.3254 0.4619 0.039 Uiso 1 1 calc R
C12E C 0.69195(12) 0.3719(2) 0.48006(7) 0.0331(5) Uani 1 1 d .
H12E H 0.6808 0.4169 0.4508 0.040 Uiso 1 1 calc R
C13E C 0.75799(12) 0.2855(3) 0.48722(8) 0.0355(6) Uani 1 1 d .
H13E H 0.8005 0.3206 0.4816 0.043 Uiso 1 1 calc R
C14E C 0.75765(11) 0.1603(2) 0.50137(7) 0.0294(5) Uani 1 1 d .
C15E C 0.69220(11) 0.1000(2) 0.50760(7) 0.0277(5) Uani 1 1 d .
C16E C 0.62573(11) 0.1626(2) 0.50049(7) 0.0290(5) Uani 1 1 d .
C17E C 0.56864(12) 0.0849(3) 0.50555(8) 0.0387(6) Uani 1 1 d .
H17E H 0.5219 0.1235 0.5008 0.046 Uiso 1 1 calc R
C18E C 0.57963(14) -0.0489(3) 0.51758(9) 0.0456(7) Uani 1 1 d .
H18E H 0.5398 -0.1002 0.5208 0.055 Uiso 1 1 calc R
C19E C 0.64650(15) -0.1103(3) 0.52501(9) 0.0472(7) Uani 1 1 d .
H19E H 0.6527 -0.2021 0.5332 0.057 Uiso 1 1 calc R
C20E C 0.70445(13) -0.0341(2) 0.52022(7) 0.0345(5) Uani 1 1 d .
C21E C 0.78115(13) -0.0628(3) 0.52334(7) 0.0369(6) Uani 1 1 d .
C22E C 0.81263(11) 0.0542(3) 0.51178(7) 0.0330(6) Uani 1 1 d .
C23E C 0.88410(13) 0.0534(3) 0.51016(8) 0.0463(7) Uani 1 1 d .
H23E H 0.9055 0.1311 0.5017 0.056 Uiso 1 1 calc R
C24E C 0.92356(14) -0.0650(4) 0.52131(9) 0.0584(9) Uani 1 1 d .
H24E H 0.9727 -0.0673 0.5208 0.070 Uiso 1 1 calc R
C25E C 0.89279(16) -0.1783(3) 0.53299(8) 0.0567(8) Uani 1 1 d .
H25E H 0.9210 -0.2575 0.5404 0.068 Uiso 1 1 calc R
C26E C 0.82118(15) -0.1791(3) 0.53421(8) 0.0494(7) Uani 1 1 d .
H26E H 0.8002 -0.2578 0.5423 0.059 Uiso 1 1 calc R
N1E N 0.72120(8) 0.38555(19) 0.58846(6) 0.0282(4) Uani 1 1 d .
O1E O 0.60899(8) 0.30745(18) 0.59035(5) 0.0389(4) Uani 1 1 d .
O2E O 0.81539(8) 0.48132(18) 0.56711(5) 0.0404(4) Uani 1 1 d .
C1F C 0.79153(13) 0.2418(3) 0.21718(8) 0.0433(7) Uani 1 1 d .
H1FA H 0.7411 0.2158 0.2154 0.052 Uiso 1 1 calc R
H1FB H 0.8222 0.2186 0.2469 0.052 Uiso 1 1 calc R
C2F C 0.81728(13) 0.1645(3) 0.18300(8) 0.0437(6) Uani 1 1 d .
H2FA H 0.8132 0.0672 0.1878 0.052 Uiso 1 1 calc R
H2FB H 0.8688 0.1854 0.1863 0.052 Uiso 1 1 calc R
C3F C 0.77235(13) 0.2010(3) 0.13663(8) 0.0392(6) Uani 1 1 d .
H3FA H 0.7923 0.1550 0.1149 0.047 Uiso 1 1 calc R
H3FB H 0.7219 0.1703 0.1322 0.047 Uiso 1 1 calc R
C4F C 0.77313(11) 0.3513(2) 0.12957(7) 0.0308(5) Uani 1 1 d .
H4FA H 0.8244 0.3775 0.1324 0.037 Uiso 1 1 calc R
C5F C 0.74880(12) 0.4287(3) 0.16425(7) 0.0362(6) Uani 1 1 d .
H5FA H 0.6974 0.4081 0.1617 0.043 Uiso 1 1 calc R
H5FB H 0.7529 0.5261 0.1594 0.043 Uiso 1 1 calc R
C6F C 0.79503(13) 0.3917(3) 0.21008(8) 0.0407(6) Uani 1 1 d .
H6FA H 0.8458 0.4189 0.2135 0.049 Uiso 1 1 calc R
H6FB H 0.7773 0.4401 0.2323 0.049 Uiso 1 1 calc R
C7F C 0.65626(11) 0.3668(2) 0.06797(7) 0.0306(5) Uani 1 1 d .
C8F C 0.75920(12) 0.4618(2) 0.05626(7) 0.0319(5) Uani 1 1 d .
C9F C 0.70032(11) 0.4874(2) 0.01478(7) 0.0328(5) Uani 1 1 d .
H9FA H 0.6949 0.5831 0.0051 0.039 Uiso 1 1 calc R
C10F C 0.63234(11) 0.4241(2) 0.02250(7) 0.0319(5) Uani 1 1 d .
H10F H 0.5900 0.4862 0.0174 0.038 Uiso 1 1 calc R
C11F C 0.62800(12) 0.3219(2) -0.01588(7) 0.0324(5) Uani 1 1 d .
H11F H 0.5860 0.3443 -0.0416 0.039 Uiso 1 1 calc R
C12F C 0.69950(12) 0.3834(2) -0.02251(7) 0.0347(5) Uani 1 1 d .
H12F H 0.6901 0.4287 -0.0517 0.042 Uiso 1 1 calc R
C13F C 0.76516(12) 0.2955(3) -0.01396(7) 0.0339(6) Uani 1 1 d .
H13F H 0.8091 0.3304 -0.0176 0.041 Uiso 1 1 calc R
C14F C 0.76231(11) 0.1692(2) -0.00130(7) 0.0293(5) Uani 1 1 d .
C15F C 0.69440(11) 0.1087(2) 0.00102(7) 0.0300(5) Uani 1 1 d .
C16F C 0.62865(11) 0.1745(2) -0.00631(7) 0.0300(5) Uani 1 1 d .
C17F C 0.56944(12) 0.0973(3) -0.00433(7) 0.0357(6) Uani 1 1 d .
H17F H 0.5234 0.1383 -0.0087 0.043 Uiso 1 1 calc R
C18F C 0.57726(13) -0.0391(3) 0.00398(8) 0.0403(6) Uani 1 1 d .
H18F H 0.5360 -0.0901 0.0048 0.048 Uiso 1 1 calc R
C19F C 0.64354(12) -0.1038(3) 0.01108(8) 0.0384(6) Uani 1 1 d .
H19F H 0.6476 -0.1975 0.0164 0.046 Uiso 1 1 calc R
C20F C 0.70359(12) -0.0281(2) 0.01024(7) 0.0311(5) Uani 1 1 d .
C21F C 0.78077(12) -0.0584(2) 0.01597(7) 0.0339(6) Uani 1 1 d .
C22F C 0.81593(11) 0.0603(2) 0.00899(7) 0.0324(5) Uani 1 1 d .
C23F C 0.88917(12) 0.0597(3) 0.01137(8) 0.0433(7) Uani 1 1 d .
H23F H 0.9129 0.1387 0.0060 0.052 Uiso 1 1 calc R
C24F C 0.92685(13) -0.0609(3) 0.02194(8) 0.0503(8) Uani 1 1 d .
H24F H 0.9771 -0.0631 0.0242 0.060 Uiso 1 1 calc R
C25F C 0.89278(14) -0.1769(3) 0.02917(8) 0.0478(7) Uani 1 1 d .
H25F H 0.9197 -0.2575 0.0363 0.057 Uiso 1 1 calc R
C26F C 0.81931(14) -0.1764(3) 0.02616(8) 0.0421(6) Uani 1 1 d .
H26F H 0.7959 -0.2563 0.0310 0.050 Uiso 1 1 calc R
N1F N 0.73012(9) 0.3904(2) 0.08513(6) 0.0295(4) Uani 1 1 d .
O1F O 0.61861(8) 0.30985(18) 0.08729(5) 0.0407(4) Uani 1 1 d .
O2F O 0.82274(8) 0.49310(18) 0.06415(5) 0.0402(4) Uani 1 1 d .

loop_
_atom_site_aniso_label
_atom_site_aniso_U_11
_atom_site_aniso_U_22
_atom_site_aniso_U_33
_atom_site_aniso_U_23
_atom_site_aniso_U_13
_atom_site_aniso_U_12
C1A 0.0451(15) 0.0466(19) 0.0545(16) 0.0162(14) 0.0081(12) -0.0042(14)
C2A 0.0375(13) 0.0407(18) 0.0542(16) 0.0123(13) 0.0049(12) 0.0033(12)
C3A 0.0306(12) 0.0385(17) 0.0548(16) 0.0068(13) -0.0024(11) 0.0002(11)
C4A 0.0322(12) 0.0355(16) 0.0408(13) 0.0067(12) 0.0072(10) -0.0035(11)
C5A 0.0277(12) 0.0434(17) 0.0427(14) 0.0103(12) 0.0055(10) -0.0058(11)
C6A 0.0404(14) 0.0479(19) 0.0556(16) 0.0192(14) 0.0076(12) -0.0094(13)
C7A 0.0228(11) 0.0454(18) 0.0527(16) 0.0046(13) 0.0090(11) 0.0013(11)
C8A 0.0295(12) 0.0482(19) 0.0396(15) 0.0053(13) -0.0007(11) -0.0131(12)
C9A 0.0289(12) 0.0406(18) 0.0512(15) 0.0151(13) -0.0013(11) -0.0062(11)
C10A 0.0287(12) 0.0347(17) 0.0683(18) 0.0135(14) 0.0112(12) 0.0018(11)
C11A 0.0289(12) 0.0293(16) 0.0629(17) 0.0078(13) 0.0067(11) -0.0007(11)
C12A 0.0321(12) 0.0360(16) 0.0482(15) 0.0123(12) 0.0020(11) -0.0058(11)
C13A 0.0341(12) 0.0335(16) 0.0386(13) 0.0039(11) 0.0070(10) -0.0083(11)
C14A 0.0292(11) 0.0277(14) 0.0353(12) 0.0008(10) 0.0065(10) -0.0040(10)
C15A 0.0283(11) 0.0258(14) 0.0400(13) 0.0000(11) 0.0068(10) -0.0047(10)
C16A 0.0322(12) 0.0274(15) 0.0512(15) -0.0008(12) 0.0108(11) -0.0052(10)
C17A 0.0423(14) 0.0347(17) 0.0614(17) -0.0088(13) 0.0202(13) -0.0040(12)
C18A 0.0506(16) 0.052(2) 0.0478(16) -0.0147(14) 0.0148(13) -0.0132(14)
C19A 0.0389(13) 0.0508(19) 0.0391(14) -0.0041(13) 0.0049(11) -0.0070(13)
C20A 0.0301(11) 0.0329(15) 0.0378(13) 0.0001(11) 0.0068(10) -0.0074(11)
C21A 0.0281(11) 0.0323(15) 0.0418(13) 0.0072(11) 0.0076(10) -0.0023(11)
C22A 0.0294(11) 0.0278(15) 0.0413(13) 0.0033(11) 0.0100(10) -0.0013(10)
C23A 0.0429(14) 0.0308(16) 0.0516(15) -0.0011(12) 0.0205(12) -0.0042(12)
C24A 0.0451(15) 0.0333(17) 0.0710(19) 0.0070(14) 0.0277(14) 0.0043(13)
C25A 0.0339(13) 0.0399(18) 0.0725(19) 0.0184(15) 0.0175(13) 0.0078(12)
C26A 0.0329(13) 0.0476(18) 0.0473(15) 0.0146(13) 0.0096(11) 0.0012(12)
N1A 0.0267(10) 0.0323(13) 0.0431(12) 0.0065(10) 0.0042(8) -0.0023(9)
O1A 0.0380(9) 0.0574(14) 0.0590(12) -0.0030(10) 0.0184(9) -0.0004(9)
O2A 0.0569(11) 0.0557(14) 0.0483(11) -0.0046(10) 0.0118(9) -0.0290(10)
C1B 0.0398(14) 0.0396(18) 0.078(2) -0.0242(15) 0.0199(14) -0.0105(13)
C2B 0.0380(14) 0.0327(17) 0.0686(18) -0.0150(14) 0.0202(13) -0.0018(12)
C3B 0.0327(12) 0.0351(17) 0.0555(16) -0.0077(13) 0.0157(11) 0.0001(11)
C4B 0.0277(11) 0.0259(15) 0.0388(13) -0.0043(10) 0.0024(9) 0.0025(10)
C5B 0.0283(12) 0.0335(16) 0.0471(14) -0.0081(12) 0.0067(10) 0.0010(10)
C6B 0.0339(13) 0.0396(18) 0.0699(18) -0.0142(14) 0.0180(12) -0.0085(12)
C7B 0.0316(12) 0.0374(16) 0.0312(12) -0.0012(11) 0.0041(10) 0.0084(11)
C8B 0.0225(10) 0.0290(14) 0.0334(12) -0.0029(10) 0.0068(9) 0.0009(10)
C9B 0.0332(12) 0.0274(15) 0.0357(13) -0.0009(11) 0.0091(10) 0.0021(10)
C10B 0.0354(12) 0.0288(15) 0.0374(13) 0.0036(11) 0.0109(10) 0.0063(11)
C11B 0.0476(14) 0.0325(16) 0.0454(14) 0.0113(12) 0.0196(12) 0.0040(12)
C12B 0.0397(13) 0.0294(15) 0.0464(14) 0.0016(11) 0.0186(11) -0.0017(11)
C13B 0.0343(13) 0.0407(17) 0.0520(16) 0.0053(13) 0.0103(11) -0.0075(12)
C14B 0.0355(13) 0.0289(16) 0.0580(16) 0.0073(13) 0.0228(12) -0.0016(11)
C15B 0.0436(14) 0.0332(16) 0.0483(15) 0.0056(12) 0.0222(12) -0.0016(12)
C16B 0.0472(14) 0.0338(16) 0.0449(14) 0.0079(12) 0.0229(12) 0.0062(12)
C17B 0.0610(17) 0.057(2) 0.0368(14) 0.0061(14) 0.0190(13) 0.0092(15)
C18B 0.075(2) 0.054(2) 0.0464(16) -0.0013(15) 0.0270(15) 0.0020(17)
C19B 0.072(2) 0.0455(19) 0.0605(19) -0.0021(15) 0.0407(16) 0.0037(16)
C20B 0.0487(15) 0.0348(17) 0.0643(18) 0.0086(14) 0.0319(14) 0.0046(13)
C21B 0.0474(15) 0.0356(17) 0.076(2) 0.0141(15) 0.0380(14) 0.0047(13)
C22B 0.0315(13) 0.0415(18) 0.0699(19) 0.0154(15) 0.0230(13) -0.0017(12)
C23B 0.0318(14) 0.049(2) 0.087(2) 0.0201(16) 0.0239(14) -0.0036(13)
C24B 0.0300(14) 0.065(2) 0.105(3) 0.039(2) 0.0257(16) 0.0002(15)
C25B 0.0505(18) 0.053(2) 0.122(3) 0.030(2) 0.054(2) 0.0124(16)
C26B 0.0538(18) 0.0429(19) 0.102(3) 0.0220(18) 0.0471(18) 0.0091(15)
N1B 0.0263(9) 0.0239(11) 0.0286(10) -0.0015(8) 0.0016(7) 0.0020(8)
O1B 0.0430(10) 0.0574(13) 0.0346(9) -0.0006(9) -0.0013(8) 0.0022(9)
O2B 0.0316(8) 0.0385(11) 0.0339(9) 0.0041(8) -0.0008(7) -0.0038(7)
C1C 0.0557(16) 0.0370(17) 0.0494(16) -0.0129(13) 0.0107(13) 0.0019(14)
C2C 0.0413(14) 0.0386(18) 0.0551(16) -0.0099(13) 0.0021(12) -0.0047(12)
C3C 0.0353(13) 0.0315(17) 0.0526(15) -0.0037(12) -0.0001(11) -0.0002(11)
C4C 0.0326(12) 0.0279(15) 0.0343(12) -0.0031(11) 0.0056(10) 0.0020(10)
C5C 0.0334(12) 0.0370(17) 0.0457(14) -0.0094(12) 0.0075(11) 0.0049(11)
C6C 0.0403(14) 0.0410(18) 0.0558(16) -0.0143(13) 0.0081(12) 0.0119(12)
C7C 0.0264(11) 0.0334(15) 0.0447(14) -0.0009(12) 0.0104(10) 0.0025(10)
C8C 0.0258(11) 0.0398(17) 0.0386(14) -0.0048(12) 0.0044(10) 0.0074(11)
C9C 0.0268(11) 0.0383(17) 0.0501(15) -0.0152(12) 0.0056(11) -0.0003(11)
C10C 0.0301(12) 0.0313(16) 0.0641(17) -0.0027(13) 0.0167(12) -0.0033(11)
C11C 0.0350(13) 0.0253(15) 0.0694(18) -0.0008(13) 0.0188(12) 0.0010(11)
C12C 0.0328(12) 0.0312(16) 0.0549(16) -0.0134(12) 0.0131(11) 0.0008(11)
C13C 0.0296(11) 0.0321(15) 0.0438(14) -0.0070(11) 0.0100(10) 0.0019(10)
C14C 0.0271(11) 0.0261(14) 0.0368(13) -0.0001(10) 0.0083(9) 0.0050(10)
C15C 0.0288(11) 0.0286(15) 0.0432(13) 0.0042(11) 0.0132(10) 0.0067(10)
C16C 0.0313(12) 0.0278(15) 0.0568(16) 0.0068(12) 0.0157(11) 0.0095(11)
C17C 0.0448(15) 0.0440(19) 0.0696(19) 0.0222(15) 0.0249(14) 0.0126(13)
C18C 0.0504(16) 0.064(2) 0.0506(17) 0.0278(15) 0.0192(14) 0.0164(15)
C19C 0.0384(14) 0.061(2) 0.0406(14) 0.0124(14) 0.0074(11) 0.0107(13)
C20C 0.0295(11) 0.0401(16) 0.0379(13) 0.0083(12) 0.0091(10) 0.0101(11)
C21C 0.0264(11) 0.0343(15) 0.0374(13) -0.0015(11) 0.0066(9) 0.0023(10)
C22C 0.0261(11) 0.0303(15) 0.0375(13) -0.0020(11) 0.0091(9) 0.0016(10)
C23C 0.0340(12) 0.0351(16) 0.0393(13) 0.0025(11) 0.0093(10) 0.0017(11)
C24C 0.0348(13) 0.0343(16) 0.0532(15) 0.0013(12) 0.0147(11) -0.0018(11)
C25C 0.0335(13) 0.0424(18) 0.0554(16) -0.0079(14) 0.0104(12) -0.0073(12)
C26C 0.0290(12) 0.0506(18) 0.0393(14) -0.0063(12) 0.0063(10) 0.0008(12)
N1C 0.0265(9) 0.0284(12) 0.0356(11) -0.0052(9) 0.0059(8) 0.0025(8)
O1C 0.0439(10) 0.0482(12) 0.0477(11) 0.0058(9) 0.0188(8) 0.0039(9)
O2C 0.0468(10) 0.0491(13) 0.0402(10) 0.0020(9) 0.0124(8) 0.0156(9)
C1D 0.0372(14) 0.0329(17) 0.0745(19) 0.0175(14) 0.0159(13) 0.0042(12)
C2D 0.0338(13) 0.0381(17) 0.0699(19) 0.0147(14) 0.0161(13) -0.0002(12)
C3D 0.0304(12) 0.0381(17) 0.0559(16) 0.0079(13) 0.0135(11) -0.0026(12)
C4D 0.0274(11) 0.0277(15) 0.0377(13) 0.0016(11) 0.0050(9) -0.0046(10)
C5D 0.0286(12) 0.0350(16) 0.0471(14) 0.0050(12) 0.0090(10) -0.0027(11)
C6D 0.0319(12) 0.0362(17) 0.0700(18) 0.0096(14) 0.0158(12) 0.0027(12)
C7D 0.0296(12) 0.0384(16) 0.0311(12) -0.0031(11) 0.0065(10) -0.0075(11)
C8D 0.0229(10) 0.0277(14) 0.0298(12) -0.0017(10) 0.0047(9) -0.0004(9)
C9D 0.0262(11) 0.0308(15) 0.0376(12) 0.0013(11) 0.0098(9) -0.0022(10)
C10D 0.0342(12) 0.0300(15) 0.0352(12) -0.0040(11) 0.0101(10) -0.0046(11)
C11D 0.0405(13) 0.0357(16) 0.0468(14) -0.0121(12) 0.0208(11) -0.0065(11)
C12D 0.0329(12) 0.0328(16) 0.0553(16) -0.0050(12) 0.0177(11) 0.0007(11)
C13D 0.0296(12) 0.0409(17) 0.0589(17) -0.0079(13) 0.0153(12) 0.0050(12)
C14D 0.0312(13) 0.0353(17) 0.0682(18) -0.0129(14) 0.0215(12) 0.0004(11)
C15D 0.0408(14) 0.0378(17) 0.0612(17) -0.0121(14) 0.0287(13) -0.0051(12)
C16D 0.0514(15) 0.0406(17) 0.0469(15) -0.0100(12) 0.0270(13) -0.0077(13)
C17D 0.078(2) 0.063(2) 0.0457(16) -0.0102(15) 0.0319(15) -0.0190(17)
C18D 0.110(3) 0.075(3) 0.0530(19) -0.0022(18) 0.0474(19) -0.016(2)
C19D 0.096(3) 0.057(2) 0.086(3) -0.004(2) 0.066(2) -0.018(2)
C20D 0.0586(17) 0.0431(19) 0.079(2) -0.0103(16) 0.0486(16) -0.0112(14)
C21D 0.0434(15) 0.0413(19) 0.110(3) -0.0268(18) 0.0495(17) -0.0108(14)
C22D 0.0327(14) 0.0422(19) 0.091(2) -0.0223(17) 0.0336(15) -0.0033(13)
C23D 0.0269(13) 0.055(2) 0.110(3) -0.0325(19) 0.0278(15) -0.0015(13)
C24D 0.0358(16) 0.074(3) 0.156(4) -0.061(3) 0.047(2) -0.0154(17)
C25D 0.0484(19) 0.055(3) 0.180(4) -0.054(3) 0.070(3) -0.0221(18)
C26D 0.062(2) 0.045(2) 0.145(3) -0.026(2) 0.071(2) -0.0157(17)
N1D 0.0285(9) 0.0239(11) 0.0301(10) -0.0028(8) 0.0065(8) -0.0040(8)
O1D 0.0487(10) 0.0536(13) 0.0315(9) -0.0024(9) -0.0015(8) -0.0021(9)
O2D 0.0297(8) 0.0402(11) 0.0338(9) -0.0073(8) 0.0018(7) 0.0036(7)
C1E 0.0386(13) 0.0488(19) 0.0387(14) 0.0091(12) 0.0083(11) -0.0025(12)
C2E 0.0390(14) 0.0346(16) 0.0515(15) 0.0109(13) 0.0100(11) 0.0062(12)
C3E 0.0367(13) 0.0283(15) 0.0433(14) 0.0004(11) 0.0065(11) 0.0014(11)
C4E 0.0230(10) 0.0344(15) 0.0312(12) 0.0040(10) 0.0018(9) 0.0001(10)
C5E 0.0345(12) 0.0376(16) 0.0362(13) -0.0051(11) 0.0055(10) 0.0025(11)
C6E 0.0376(13) 0.0509(18) 0.0365(13) -0.0052(13) 0.0065(11) 0.0002(13)
C7E 0.0256(11) 0.0298(15) 0.0350(12) -0.0058(10) 0.0083(9) 0.0009(10)
C8E 0.0319(12) 0.0240(14) 0.0379(13) -0.0026(10) 0.0085(10) -0.0026(10)
C9E 0.0331(12) 0.0227(14) 0.0380(13) 0.0034(10) 0.0081(10) 0.0043(10)
C10E 0.0252(11) 0.0304(15) 0.0365(12) -0.0001(11) 0.0040(9) 0.0054(10)
C11E 0.0278(11) 0.0350(15) 0.0306(12) 0.0015(10) 0.0026(9) 0.0046(10)
C12E 0.0397(12) 0.0254(14) 0.0337(12) 0.0039(10) 0.0096(10) 0.0019(11)
C13E 0.0358(12) 0.0307(16) 0.0442(14) 0.0005(11) 0.0184(11) -0.0032(11)
C14E 0.0271(11) 0.0293(15) 0.0307(11) -0.0026(10) 0.0061(9) -0.0009(10)
C15E 0.0302(11) 0.0262(14) 0.0257(11) -0.0018(10) 0.0062(9) -0.0038(10)
C16E 0.0259(11) 0.0288(14) 0.0314(11) -0.0025(10) 0.0064(9) -0.0012(10)
C17E 0.0316(12) 0.0406(18) 0.0453(14) -0.0112(12) 0.0128(11) -0.0078(11)
C18E 0.0463(15) 0.0371(18) 0.0599(17) -0.0111(13) 0.0255(13) -0.0160(13)
C19E 0.0649(17) 0.0259(16) 0.0573(17) -0.0002(13) 0.0281(14) -0.0081(13)
C20E 0.0425(13) 0.0280(15) 0.0345(13) 0.0007(11) 0.0132(10) 0.0010(11)
C21E 0.0462(14) 0.0306(16) 0.0304(12) 0.0002(11) 0.0045(10) 0.0080(12)
C22E 0.0279(11) 0.0335(16) 0.0337(12) -0.0065(11) 0.0019(9) 0.0024(10)
C23E 0.0327(13) 0.0520(19) 0.0496(16) -0.0199(14) 0.0037(11) 0.0018(12)
C24E 0.0331(14) 0.075(3) 0.0555(18) -0.0282(17) -0.0066(12) 0.0214(15)
C25E 0.0586(18) 0.057(2) 0.0411(15) -0.0065(15) -0.0090(13) 0.0285(17)
C26E 0.0651(18) 0.0411(18) 0.0369(14) 0.0036(13) 0.0058(13) 0.0173(14)
N1E 0.0206(8) 0.0296(12) 0.0335(10) 0.0011(9) 0.0057(7) -0.0008(8)
O1E 0.0264(8) 0.0517(12) 0.0390(9) -0.0021(8) 0.0100(7) -0.0049(8)
O2E 0.0294(8) 0.0433(11) 0.0476(10) 0.0003(8) 0.0092(7) -0.0083(8)
C1F 0.0351(13) 0.0509(19) 0.0408(14) 0.0083(13) 0.0053(11) -0.0006(12)
C2F 0.0427(14) 0.0345(17) 0.0532(15) 0.0089(13) 0.0118(12) 0.0077(12)
C3F 0.0404(13) 0.0305(16) 0.0451(14) -0.0006(12) 0.0090(11) 0.0033(11)
C4F 0.0227(11) 0.0312(15) 0.0350(12) 0.0006(10) 0.0024(9) 0.0022(10)
C5F 0.0328(12) 0.0308(15) 0.0424(14) -0.0040(11) 0.0061(10) 0.0035(11)
C6F 0.0351(13) 0.0441(18) 0.0403(14) -0.0051(12) 0.0061(10) 0.0009(12)
C7F 0.0225(10) 0.0277(15) 0.0401(13) -0.0039(11) 0.0061(9) 0.0015(10)
C8F 0.0318(12) 0.0226(14) 0.0399(13) -0.0024(10) 0.0077(10) -0.0017(10)
C9F 0.0339(12) 0.0211(14) 0.0404(13) 0.0010(10) 0.0053(10) 0.0007(10)
C10F 0.0264(11) 0.0271(15) 0.0389(13) 0.0017(11) 0.0034(10) 0.0041(10)
C11F 0.0290(11) 0.0293(15) 0.0338(12) 0.0023(11) 0.0000(9) 0.0007(10)
C12F 0.0396(13) 0.0271(14) 0.0352(12) 0.0066(11) 0.0066(10) 0.0011(11)
C13F 0.0303(12) 0.0345(16) 0.0379(13) -0.0012(11) 0.0109(10) -0.0015(11)
C14F 0.0307(11) 0.0262(14) 0.0286(11) -0.0021(10) 0.0040(9) -0.0032(10)
C15F 0.0306(11) 0.0278(15) 0.0291(11) -0.0007(10) 0.0043(9) -0.0029(10)
C16F 0.0283(11) 0.0282(14) 0.0306(12) 0.0006(10) 0.0031(9) 0.0004(10)
C17F 0.0295(12) 0.0366(16) 0.0387(13) -0.0023(11) 0.0058(10) -0.0033(11)
C18F 0.0386(13) 0.0327(17) 0.0513(15) -0.0018(12) 0.0152(11) -0.0097(12)
C19F 0.0425(13) 0.0265(15) 0.0474(14) -0.0012(12) 0.0147(11) -0.0054(12)
C20F 0.0333(12) 0.0269(15) 0.0321(12) 0.0015(10) 0.0072(9) 0.0009(10)
C21F 0.0372(12) 0.0272(15) 0.0336(13) -0.0011(10) 0.0038(10) 0.0029(11)
C22F 0.0294(12) 0.0308(15) 0.0339(12) -0.0041(10) 0.0036(10) 0.0009(10)
C23F 0.0323(13) 0.0441(18) 0.0491(15) -0.0113(13) 0.0041(11) 0.0011(12)
C24F 0.0304(13) 0.065(2) 0.0472(16) -0.0145(14) -0.0026(11) 0.0123(14)
C25F 0.0448(15) 0.0471(19) 0.0426(15) -0.0010(13) -0.0025(12) 0.0183(14)
C26F 0.0479(15) 0.0339(16) 0.0400(14) 0.0019(12) 0.0047(11) 0.0094(12)
N1F 0.0229(9) 0.0292(12) 0.0346(10) 0.0028(9) 0.0050(7) 0.0008(8)
O1F 0.0287(8) 0.0510(12) 0.0431(9) -0.0027(9) 0.0112(7) -0.0065(8)
O2F 0.0285(8) 0.0394(11) 0.0499(10) 0.0012(8) 0.0061(7) -0.0076(8)

loop_
_atom_type_symbol
_atom_type_description
_atom_type_scat_dispersion_real
_atom_type_scat_dispersion_imag
_atom_type_scat_source
C C 0.0181 0.0091 'International Tables Vol C Tables 4.2.6.8 and 6.1.1.4'
H H 0.0000 0.0000 'International Tables Vol C Tables 4.2.6.8 and 6.1.1.4'
N N 0.0311 0.0180 'International Tables Vol C Tables 4.2.6.8 and 6.1.1.4'
O O 0.0492 0.0322 'International Tables Vol C Tables 4.2.6.8 and 6.1.1.4'

loop_
_geom_angle_atom_site_label_1
_geom_angle_atom_site_label_2
_geom_angle_atom_site_label_3
_geom_angle
C6A C1A C2A 111.7(2)
C3A C2A C1A 112.4(2)
C4A C3A C2A 109.9(2)
N1A C4A C3A 113.3(2)
N1A C4A C5A 112.1(2)
C3A C4A C5A 111.8(2)
C4A C5A C6A 109.8(2)
C1A C6A C5A 111.8(2)
O1A C7A N1A 125.0(3)
O1A C7A C10A 126.5(3)
N1A C7A C10A 108.5(2)
O2A C8A N1A 124.8(3)
O2A C8A C9A 126.9(3)
N1A C8A C9A 108.3(2)
C8A C9A C10A 106.1(2)
C8A C9A C12A 112.9(2)
C10A C9A C12A 90.86(19)
C7A C10A C9A 104.1(2)
C7A C10A C11A 116.6(2)
C9A C10A C11A 90.73(19)
C16A C11A C12A 116.8(2)
C16A C11A C10A 118.7(2)
C12A C11A C10A 89.15(19)
C13A C12A C11A 118.0(2)
C13A C12A C9A 115.6(2)
C11A C12A C9A 89.23(18)
C14A C13A C12A 120.7(2)
C13A C14A C15A 121.1(2)
C13A C14A C22A 133.2(2)
C15A C14A C22A 105.60(19)
C16A C15A C20A 123.9(2)
C16A C15A C14A 125.7(2)
C20A C15A C14A 110.3(2)
C15A C16A C17A 116.5(2)
C15A C16A C11A 117.4(2)
C17A C16A C11A 126.1(2)
C18A C17A C16A 120.3(2)
C19A C18A C17A 122.4(3)
C18A C19A C20A 118.2(2)
C19A C20A C15A 118.6(2)
C19A C20A C21A 134.0(2)
C15A C20A C21A 107.3(2)
C26A C21A C22A 120.0(2)
C26A C21A C20A 131.5(2)
C22A C21A C20A 108.44(19)
C23A C22A C21A 120.6(2)
C23A C22A C14A 131.1(2)
C21A C22A C14A 108.3(2)
C22A C23A C24A 119.0(2)
C23A C24A C25A 120.6(3)
C24A C25A C26A 121.2(2)
C21A C26A C25A 118.5(2)
C8A N1A C7A 112.9(2)
C8A N1A C4A 121.2(2)
C7A N1A C4A 125.7(2)
C2B C1B C6B 110.8(2)
C1B C2B C3B 111.5(2)
C4B C3B C2B 110.1(2)
N1B C4B C3B 111.5(2)
N1B C4B C5B 112.91(18)
C3B C4B C5B 111.83(19)
C4B C5B C6B 109.35(19)
C1B C6B C5B 111.5(2)
O1B C7B N1B 124.2(2)
O1B C7B C10B 127.7(2)
N1B C7B C10B 108.06(18)
O2B C8B N1B 124.0(2)
O2B C8B C9B 127.2(2)
N1B C8B C9B 108.90(18)
C8B C9B C10B 103.80(19)
C8B C9B C12B 115.76(19)
C10B C9B C12B 90.26(17)
C7B C10B C9B 105.99(19)
C7B C10B C11B 114.9(2)
C9B C10B C11B 90.26(17)
C16B C11B C12B 115.7(2)
C16B C11B C10B 118.1(2)
C12B C11B C10B 88.35(17)
C13B C12B C9B 119.2(2)
C13B C12B C11B 118.9(2)
C9B C12B C11B 89.60(17)
C14B C13B C12B 119.7(2)
C13B C14B C15B 121.1(2)
C13B C14B C22B 133.4(3)
C15B C14B C22B 105.5(2)
C16B C15B C20B 123.5(3)
C16B C15B C14B 126.0(2)
C20B C15B C14B 110.5(2)
C15B C16B C17B 116.8(2)
C15B C16B C11B 117.6(2)
C17B C16B C11B 125.6(2)
C18B C17B C16B 120.4(3)
C19B C18B C17B 122.4(3)
C18B C19B C20B 118.2(3)
C19B C20B C15B 118.7(3)
C19B C20B C21B 134.8(3)
C15B C20B C21B 106.4(3)
C26B C21B C22B 120.1(3)
C26B C21B C20B 130.7(3)
C22B C21B C20B 109.1(2)
C23B C22B C21B 121.4(3)
C23B C22B C14B 130.1(3)
C21B C22B C14B 108.4(2)
C22B C23B C24B 117.9(3)
C25B C24B C23B 120.2(3)
C26B C25B C24B 122.3(3)
C25B C26B C21B 118.1(3)
C7B N1B C8B 112.41(19)
C7B N1B C4B 125.10(19)
C8B N1B C4B 122.49(18)
C6C C1C C2C 110.6(2)
C3C C2C C1C 112.3(2)
C4C C3C C2C 109.5(2)
N1C C4C C3C 112.82(19)
N1C C4C C5C 111.90(19)
C3C C4C C5C 111.43(19)
C6C C5C C4C 110.0(2)
C1C C6C C5C 111.5(2)
O1C C7C N1C 124.5(2)
O1C C7C C10C 127.4(2)
N1C C7C C10C 108.13(19)
O2C C8C N1C 124.7(2)
O2C C8C C9C 126.6(2)
N1C C8C C9C 108.7(2)
C8C C9C C10C 105.3(2)
C8C C9C C12C 112.9(2)
C10C C9C C12C 90.78(18)
C7C C10C C9C 105.0(2)
C7C C10C C11C 116.6(2)
C9C C10C C11C 90.64(18)
C16C C11C C12C 116.7(2)
C16C C11C C10C 118.7(2)
C12C C11C C10C 89.34(19)
C13C C12C C11C 118.4(2)
C13C C12C C9C 115.1(2)
C11C C12C C9C 89.18(18)
C14C C13C C12C 120.4(2)
C13C C14C C15C 121.2(2)
C13C C14C C22C 133.5(2)
C15C C14C C22C 105.21(19)
C16C C15C C20C 123.6(2)
C16C C15C C14C 125.7(2)
C20C C15C C14C 110.6(2)
C15C C16C C17C 116.8(2)
C15C C16C C11C 116.9(2)
C17C C16C C11C 126.2(2)
C16C C17C C18C 120.4(3)
C19C C18C C17C 122.1(3)
C18C C19C C20C 118.4(3)
C19C C20C C15C 118.5(2)
C19C C20C C21C 134.5(2)
C15C C20C C21C 106.98(19)
C26C C21C C22C 120.1(2)
C26C C21C C20C 131.3(2)
C22C C21C C20C 108.7(2)
C23C C22C C21C 120.4(2)
C23C C22C C14C 131.1(2)
C21C C22C C14C 108.5(2)
C24C C23C C22C 119.3(2)
C23C C24C C25C 120.3(2)
C24C C25C C26C 121.5(2)
C21C C26C C25C 118.4(2)
C8C N1C C7C 112.7(2)
C8C N1C C4C 121.7(2)
C7C N1C C4C 125.51(19)
C2D C1D C6D 110.8(2)
C1D C2D C3D 110.9(2)
C4D C3D C2D 109.7(2)
N1D C4D C5D 112.53(18)
N1D C4D C3D 111.85(19)
C5D C4D C3D 112.12(19)
C4D C5D C6D 109.71(19)
C1D C6D C5D 112.2(2)
O1D C7D N1D 124.7(2)
O1D C7D C10D 127.5(2)
N1D C7D C10D 107.73(19)
O2D C8D N1D 124.2(2)
O2D C8D C9D 126.8(2)
N1D C8D C9D 108.94(18)
C8D C9D C10D 103.99(18)
C8D C9D C12D 115.85(19)
C10D C9D C12D 90.55(17)
C7D C10D C9D 105.81(19)
C7D C10D C11D 115.4(2)
C9D C10D C11D 89.75(16)
C16D C11D C12D 115.2(2)
C16D C11D C10D 117.3(2)
C12D C11D C10D 89.10(16)
C13D C12D C11D 119.7(2)
C13D C12D C9D 118.5(2)
C11D C12D C9D 89.25(17)
C14D C13D C12D 119.8(2)
C13D C14D C15D 121.1(2)
C13D C14D C22D 133.0(3)
C15D C14D C22D 105.8(2)
C16D C15D C20D 124.5(3)
C16D C15D C14D 125.5(3)
C20D C15D C14D 110.0(2)
C15D C16D C17D 116.6(3)
C15D C16D C11D 117.7(2)
C17D C16D C11D 125.6(2)
C16D C17D C18D 119.9(3)
C19D C18D C17D 122.2(3)
C20D C19D C18D 118.4(3)
C19D C20D C15D 118.3(3)
C19D C20D C21D 134.3(3)
C15D C20D C21D 107.4(3)
C26D C21D C22D 120.4(3)
C26D C21D C20D 131.0(3)
C22D C21D C20D 108.6(2)
C23D C22D C21D 120.5(3)
C23D C22D C14D 131.3(3)
C21D C22D C14D 108.2(3)
C22D C23D C24D 118.9(4)
C25D C24D C23D 121.0(4)
C24D C25D C26D 121.3(3)
C25D C26D C21D 117.9(4)
C8D N1D C7D 112.76(19)
C8D N1D C4D 121.83(18)
C7D N1D C4D 125.39(19)
C2E C1E C6E 110.9(2)
C1E C2E C3E 111.0(2)
C4E C3E C2E 110.8(2)
N1E C4E C3E 111.51(19)
N1E C4E C5E 110.95(17)
C3E C4E C5E 112.2(2)
C4E C5E C6E 110.51(19)
C1E C6E C5E 110.1(2)
O1E C7E N1E 125.0(2)
O1E C7E C10E 126.90(19)
N1E C7E C10E 108.12(18)
O2E C8E N1E 124.2(2)
O2E C8E C9E 126.8(2)
N1E C8E C9E 108.99(18)
C8E C9E C10E 104.56(18)
C8E C9E C12E 114.51(19)
C10E C9E C12E 90.80(17)
C7E C10E C9E 105.62(17)
C7E C10E C11E 115.3(2)
C9E C10E C11E 90.50(16)
C16E C11E C12E 116.66(18)
C16E C11E C10E 117.60(19)
C12E C11E C10E 89.20(17)
C13E C12E C9E 115.41(19)
C13E C12E C11E 118.2(2)
C9E C12E C11E 89.50(16)
C14E C13E C12E 120.6(2)
C13E C14E C15E 121.3(2)
C13E C14E C22E 133.2(2)
C15E C14E C22E 105.5(2)
C16E C15E C20E 123.6(2)
C16E C15E C14E 125.8(2)
C20E C15E C14E 110.5(2)
C15E C16E C17E 116.9(2)
C15E C16E C11E 117.14(19)
C17E C16E C11E 125.9(2)
C16E C17E C18E 120.2(2)
C19E C18E C17E 122.4(2)
C18E C19E C20E 118.3(3)
C19E C20E C15E 118.5(2)
C19E C20E C21E 134.5(2)
C15E C20E C21E 106.9(2)
C26E C21E C22E 120.7(2)
C26E C21E C20E 131.0(3)
C22E C21E C20E 108.3(2)
C23E C22E C21E 120.3(2)
C23E C22E C14E 130.9(2)
C21E C22E C14E 108.75(19)
C22E C23E C24E 118.0(3)
C25E C24E C23E 121.3(3)
C24E C25E C26E 121.1(3)
C21E C26E C25E 118.5(3)
C8E N1E C7E 112.70(18)
C8E N1E C4E 122.85(17)
C7E N1E C4E 124.40(18)
C6F C1F C2F 111.0(2)
C1F C2F C3F 110.8(2)
C4F C3F C2F 110.6(2)
N1F C4F C3F 112.13(19)
N1F C4F C5F 110.66(17)
C3F C4F C5F 112.2(2)
C4F C5F C6F 110.56(19)
C1F C6F C5F 110.0(2)
O1F C7F N1F 124.7(2)
O1F C7F C10F 126.68(19)
N1F C7F C10F 108.62(18)
O2F C8F N1F 124.0(2)
O2F C8F C9F 127.4(2)
N1F C8F C9F 108.66(18)
C8F C9F C10F 105.07(18)
C8F C9F C12F 113.26(19)
C10F C9F C12F 90.95(17)
C7F C10F C9F 105.22(17)
C7F C10F C11F 115.67(19)
C9F C10F C11F 90.50(17)
C16F C11F C10F 118.92(19)
C16F C11F C12F 116.82(19)
C10F C11F C12F 89.37(17)
C13F C12F C9F 114.72(18)
C13F C12F C11F 118.1(2)
C9F C12F C11F 89.11(17)
C14F C13F C12F 120.4(2)
C13F C14F C15F 121.3(2)
C13F C14F C22F 133.1(2)
C15F C14F C22F 105.40(19)
C16F C15F C20F 123.7(2)
C16F C15F C14F 125.7(2)
C20F C15F C14F 110.6(2)
C15F C16F C17F 116.8(2)
C15F C16F C11F 117.0(2)
C17F C16F C11F 126.2(2)
C18F C17F C16F 120.3(2)
C17F C18F C19F 122.2(2)
C20F C19F C18F 118.4(2)
C19F C20F C15F 118.6(2)
C19F C20F C21F 134.5(2)
C15F C20F C21F 106.9(2)
C26F C21F C22F 120.2(2)
C26F C21F C20F 131.3(2)
C22F C21F C20F 108.5(2)
C23F C22F C21F 120.7(2)
C23F C22F C14F 130.8(2)
C21F C22F C14F 108.53(19)
C22F C23F C24F 117.9(3)
C25F C24F C23F 121.6(2)
C24F C25F C26F 120.4(3)
C21F C26F C25F 119.3(3)
C8F N1F C7F 112.41(18)
C8F N1F C4F 122.79(17)
C7F N1F C4F 124.72(18)

loop_
_geom_bond_atom_site_label_1
_geom_bond_atom_site_label_2
_geom_bond_distance
C1A C6A 1.508(3)
C1A C2A 1.523(3)
C2A C3A 1.522(4)
C3A C4A 1.510(3)
C4A N1A 1.471(3)
C4A C5A 1.518(3)
C5A C6A 1.528(4)
C7A O1A 1.212(3)
C7A N1A 1.388(3)
C7A C10A 1.513(4)
C8A O2A 1.214(3)
C8A N1A 1.384(3)
C8A C9A 1.494(4)
C9A C10A 1.526(4)
C9A C12A 1.576(3)
C10A C11A 1.579(3)
C11A C16A 1.499(3)
C11A C12A 1.570(4)
C12A C13A 1.499(3)
C13A C14A 1.332(3)
C14A C15A 1.459(3)
C14A C22A 1.483(3)
C15A C16A 1.380(3)
C15A C20A 1.403(3)
C16A C17A 1.399(3)
C17A C18A 1.392(4)
C18A C19A 1.386(4)
C19A C20A 1.391(3)
C20A C21A 1.477(3)
C21A C26A 1.386(3)
C21A C22A 1.416(3)
C22A C23A 1.378(3)
C23A C24A 1.384(4)
C24A C25A 1.386(4)
C25A C26A 1.388(4)
C1B C2B 1.522(3)
C1B C6B 1.525(3)
C2B C3B 1.529(4)
C3B C4B 1.524(3)
C4B N1B 1.468(3)
C4B C5B 1.528(3)
C5B C6B 1.529(4)
C7B O1B 1.217(3)
C7B N1B 1.391(3)
C7B C10B 1.491(3)
C8B O2B 1.215(3)
C8B N1B 1.394(3)
C8B C9B 1.505(3)
C9B C10B 1.534(3)
C9B C12B 1.557(3)
C10B C11B 1.574(3)
C11B C16B 1.503(4)
C11B C12B 1.569(3)
C12B C13B 1.502(3)
C13B C14B 1.341(3)
C14B C15B 1.457(4)
C14B C22B 1.473(3)
C15B C16B 1.378(3)
C15B C20B 1.408(4)
C16B C17B 1.395(4)
C17B C18B 1.391(4)
C18B C19B 1.382(4)
C19B C20B 1.389(4)
C20B C21B 1.473(4)
C21B C26B 1.400(4)
C21B C22B 1.405(4)
C22B C23B 1.389(4)
C23B C24B 1.407(4)
C24B C25B 1.385(5)
C25B C26B 1.379(5)
C1C C6C 1.518(3)
C1C C2C 1.530(3)
C2C C3C 1.520(4)
C3C C4C 1.517(3)
C4C N1C 1.469(3)
C4C C5C 1.529(3)
C5C C6C 1.523(4)
C7C O1C 1.214(3)
C7C N1C 1.393(3)
C7C C10C 1.504(3)
C8C O2C 1.217(3)
C8C N1C 1.389(3)
C8C C9C 1.492(4)
C9C C10C 1.531(4)
C9C C12C 1.576(3)
C10C C11C 1.576(3)
C11C C16C 1.508(3)
C11C C12C 1.571(4)
C12C C13C 1.497(3)
C13C C14C 1.332(3)
C14C C15C 1.464(3)
C14C C22C 1.477(3)
C15C C16C 1.384(3)
C15C C20C 1.401(3)
C16C C17C 1.388(3)
C17C C18C 1.390(4)
C18C C19C 1.387(4)
C19C C20C 1.388(3)
C20C C21C 1.474(3)
C21C C26C 1.389(3)
C21C C22C 1.415(3)
C22C C23C 1.384(3)
C23C C24C 1.382(3)
C24C C25C 1.387(3)
C25C C26C 1.392(4)
C1D C2D 1.519(3)
C1D C6D 1.522(3)
C2D C3D 1.535(4)
C3D C4D 1.525(3)
C4D N1D 1.472(3)
C4D C5D 1.524(3)
C5D C6D 1.526(4)
C7D O1D 1.212(3)
C7D N1D 1.394(3)
C7D C10D 1.492(3)
C8D O2D 1.213(2)
C8D N1D 1.384(3)
C8D C9D 1.501(3)
C9D C10D 1.534(3)
C9D C12D 1.563(3)
C10D C11D 1.576(3)
C11D C16D 1.510(3)
C11D C12D 1.561(3)
C12D C13D 1.492(3)
C13D C14D 1.333(4)
C14D C15D 1.463(4)
C14D C22D 1.473(4)
C15D C16D 1.384(3)
C15D C20D 1.391(4)
C16D C17D 1.393(4)
C17D C18D 1.401(4)
C18D C19D 1.392(4)
C19D C20D 1.391(4)
C20D C21D 1.476(4)
C21D C26D 1.399(4)
C21D C22D 1.408(4)
C22D C23D 1.382(4)
C23D C24D 1.383(4)
C24D C25D 1.382(6)
C25D C26D 1.390(5)
C1E C2E 1.517(4)
C1E C6E 1.518(4)
C2E C3E 1.530(3)
C3E C4E 1.516(3)
C4E N1E 1.476(3)
C4E C5E 1.522(3)
C5E C6E 1.523(3)
C7E O1E 1.209(3)
C7E N1E 1.394(3)
C7E C10E 1.504(3)
C8E O2E 1.221(3)
C8E N1E 1.390(3)
C8E C9E 1.503(3)
C9E C10E 1.535(3)
C9E C12E 1.564(3)
C10E C11E 1.572(3)
C11E C16E 1.506(3)
C11E C12E 1.571(3)
C12E C13E 1.500(3)
C13E C14E 1.328(3)
C14E C15E 1.457(3)
C14E C22E 1.468(3)
C15E C16E 1.384(3)
C15E C20E 1.398(3)
C16E C17E 1.389(3)
C17E C18E 1.389(4)
C18E C19E 1.385(4)
C19E C20E 1.392(3)
C20E C21E 1.479(3)
C21E C26E 1.383(3)
C21E C22E 1.410(3)
C22E C23E 1.390(3)
C23E C24E 1.396(4)
C24E C25E 1.374(4)
C25E C26E 1.388(4)
C1F C6F 1.517(4)
C1F C2F 1.520(4)
C2F C3F 1.528(3)
C3F C4F 1.517(3)
C4F N1F 1.475(3)
C4F C5F 1.520(3)
C5F C6F 1.524(3)
C7F O1F 1.212(3)
C7F N1F 1.393(3)
C7F C10F 1.499(3)
C8F O2F 1.218(3)
C8F N1F 1.393(3)
C8F C9F 1.501(3)
C9F C10F 1.532(3)
C9F C12F 1.570(3)
C10F C11F 1.572(3)
C11F C16F 1.501(3)
C11F C12F 1.572(3)
C12F C13F 1.499(3)
C13F C14F 1.329(3)
C14F C15F 1.459(3)
C14F C22F 1.471(3)
C15F C16F 1.386(3)
C15F C20F 1.397(3)
C16F C17F 1.391(3)
C17F C18F 1.387(4)
C18F C19F 1.390(3)
C19F C20F 1.386(3)
C20F C21F 1.476(3)
C21F C26F 1.381(3)
C21F C22F 1.412(3)
C22F C23F 1.390(3)
C23F C24F 1.396(4)
C24F C25F 1.380(4)
C25F C26F 1.390(3)

loop_
_geom_torsion_atom_site_label_1
_geom_torsion_atom_site_label_2
_geom_torsion_atom_site_label_3
_geom_torsion_atom_site_label_4
_geom_torsion
C6A C1A C2A C3A -52.9(3)
C1A C2A C3A C4A 54.3(3)
C2A C3A C4A N1A 174.8(2)
C2A C3A C4A C5A -57.4(3)
N1A C4A C5A C6A -173.4(2)
C3A C4A C5A C6A 58.2(3)
C2A C1A C6A C5A 53.4(3)
C4A C5A C6A C1A -55.7(3)
O2A C8A C9A C10A 177.7(2)
N1A C8A C9A C10A 0.0(2)
O2A C8A C9A C12A 79.7(3)
N1A C8A C9A C12A -98.0(2)
O1A C7A C10A C9A 175.6(2)
N1A C7A C10A C9A -3.6(2)
O1A C7A C10A C11A -86.3(3)
N1A C7A C10A C11A 94.5(3)
C8A C9A C10A C7A 2.2(2)
C12A C9A C10A C7A 116.37(19)
C8A C9A C10A C11A -115.6(2)
C12A C9A C10A C11A -1.38(19)
C7A C10A C11A C16A 15.6(4)
C9A C10A C11A C16A 121.8(2)
C7A C10A C11A C12A -104.8(2)
C9A C10A C11A C12A 1.39(19)
C16A C11A C12A C13A -4.7(3)
C10A C11A C12A C13A 117.5(2)
C16A C11A C12A C9A -123.5(2)
C10A C11A C12A C9A -1.34(18)
C8A C9A C12A C13A -11.7(3)
C10A C9A C12A C13A -119.5(2)
C8A C9A C12A C11A 109.3(2)
C10A C9A C12A C11A 1.39(19)
C11A C12A C13A C14A -0.5(3)
C9A C12A C13A C14A 103.3(3)
C12A C13A C14A C15A 4.2(3)
C12A C13A C14A C22A -179.9(2)
C13A C14A C15A C16A -2.7(4)
C22A C14A C15A C16A -179.6(2)
C13A C14A C15A C20A 175.3(2)
C22A C14A C15A C20A -1.7(3)
C20A C15A C16A C17A -0.8(4)
C14A C15A C16A C17A 176.8(2)
C20A C15A C16A C11A 179.6(2)
C14A C15A C16A C11A -2.8(3)
C12A C11A C16A C15A 6.1(3)
C10A C11A C16A C15A -98.9(3)
C12A C11A C16A C17A -173.5(2)
C10A C11A C16A C17A 81.5(3)
C15A C16A C17A C18A 0.4(4)
C11A C16A C17A C18A 180.0(2)
C16A C17A C18A C19A 0.2(4)
C17A C18A C19A C20A -0.3(4)
C18A C19A C20A C15A -0.1(4)
C18A C19A C20A C21A -178.0(3)
C16A C15A C20A C19A 0.7(4)
C14A C15A C20A C19A -177.2(2)
C16A C15A C20A C21A 179.1(2)
C14A C15A C20A C21A 1.2(3)
C19A C20A C21A C26A -2.4(5)
C15A C20A C21A C26A 179.5(3)
C19A C20A C21A C22A 177.9(3)
C15A C20A C21A C22A -0.2(3)
C26A C21A C22A C23A -0.1(4)
C20A C21A C22A C23A 179.7(2)
C26A C21A C22A C14A 179.4(2)
C20A C21A C22A C14A -0.9(3)
C13A C14A C22A C23A 4.5(4)
C15A C14A C22A C23A -179.1(2)
C13A C14A C22A C21A -174.9(3)
C15A C14A C22A C21A 1.5(2)
C21A C22A C23A C24A -0.4(4)
C14A C22A C23A C24A -179.7(2)
C22A C23A C24A C25A 1.0(4)
C23A C24A C25A C26A -1.2(4)
C22A C21A C26A C25A -0.1(4)
C20A C21A C26A C25A -179.7(2)
C24A C25A C26A C21A 0.7(4)
O2A C8A N1A C7A 179.8(2)
C9A C8A N1A C7A -2.4(3)
O2A C8A N1A C4A 5.4(3)
C9A C8A N1A C4A -176.79(19)
O1A C7A N1A C8A -175.4(2)
C10A C7A N1A C8A 3.9(2)
O1A C7A N1A C4A -1.3(4)
C10A C7A N1A C4A 177.97(19)
C3A C4A N1A C8A -126.4(2)
C5A C4A N1A C8A 106.0(2)
C3A C4A N1A C7A 60.0(3)
C5A C4A N1A C7A -67.7(3)
C6B C1B C2B C3B -55.5(3)
C1B C2B C3B C4B 55.5(3)
C2B C3B C4B N1B 175.53(18)
C2B C3B C4B C5B -57.0(3)
N1B C4B C5B C6B -175.9(2)
C3B C4B C5B C6B 57.4(3)
C2B C1B C6B C5B 56.4(3)
C4B C5B C6B C1B -56.8(3)
O2B C8B C9B C10B 174.0(2)
N1B C8B C9B C10B -6.0(2)
O2B C8B C9B C12B 76.9(3)
N1B C8B C9B C12B -103.1(2)
O1B C7B C10B C9B 173.2(2)
N1B C7B C10B C9B -8.9(2)
O1B C7B C10B C11B -88.9(3)
N1B C7B C10B C11B 89.1(2)
C8B C9B C10B C7B 8.8(2)
C12B C9B C10B C7B 125.49(19)
C8B C9B C10B C11B -107.25(19)
C12B C9B C10B C11B 9.41(19)
C7B C10B C11B C16B 1.3(3)
C9B C10B C11B C16B 109.1(2)
C7B C10B C11B C12B -117.1(2)
C9B C10B C11B C12B -9.34(19)
C8B C9B C12B C13B -27.3(3)
C10B C9B C12B C13B -132.7(2)
C8B C9B C12B C11B 96.0(2)
C10B C9B C12B C11B -9.44(19)
C16B C11B C12B C13B 12.2(3)
C10B C11B C12B C13B 132.8(2)
C16B C11B C12B C9B -111.4(2)
C10B C11B C12B C9B 9.20(18)
C9B C12B C13B C14B 100.5(3)
C11B C12B C13B C14B -7.0(3)
C12B C13B C14B C15B -0.3(4)
C12B C13B C14B C22B -177.8(2)
C13B C14B C15B C16B 2.2(4)
C22B C14B C15B C16B -179.7(2)
C13B C14B C15B C20B -176.7(2)
C22B C14B C15B C20B 1.4(3)
C20B C15B C16B C17B 1.2(4)
C14B C15B C16B C17B -177.6(2)
C20B C15B C16B C11B -177.5(2)
C14B C15B C16B C11B 3.7(4)
C12B C11B C16B C15B -10.4(3)
C10B C11B C16B C15B -113.1(3)
C12B C11B C16B C17B 171.1(2)
C10B C11B C16B C17B 68.3(3)
C15B C16B C17B C18B 0.4(4)
C11B C16B C17B C18B 179.0(2)
C16B C17B C18B C19B -1.4(4)
C17B C18B C19B C20B 0.6(4)
C18B C19B C20B C15B 1.0(4)
C18B C19B C20B C21B 179.1(3)
C16B C15B C20B C19B -1.9(4)
C14B C15B C20B C19B 177.0(2)
C16B C15B C20B C21B 179.4(2)
C14B C15B C20B C21B -1.6(3)
C19B C20B C21B C26B 1.0(5)
C15B C20B C21B C26B 179.3(3)
C19B C20B C21B C22B -177.1(3)
C15B C20B C21B C22B 1.2(3)
C26B C21B C22B C23B 0.5(4)
C20B C21B C22B C23B 178.9(2)
C26B C21B C22B C14B -178.7(2)
C20B C21B C22B C14B -0.3(3)
C13B C14B C22B C23B -2.0(5)
C15B C14B C22B C23B -179.7(3)
C13B C14B C22B C21B 177.1(3)
C15B C14B C22B C21B -0.6(3)
C21B C22B C23B C24B -0.3(4)
C14B C22B C23B C24B 178.7(2)
C22B C23B C24B C25B -0.1(4)
C23B C24B C25B C26B 0.3(4)
C24B C25B C26B C21B 0.0(4)
C22B C21B C26B C25B -0.3(4)
C20B C21B C26B C25B -178.3(3)
O1B C7B N1B C8B -176.6(2)
C10B C7B N1B C8B 5.4(2)
O1B C7B N1B C4B 3.9(4)
C10B C7B N1B C4B -174.08(19)
O2B C8B N1B C7B -179.4(2)
C9B C8B N1B C7B 0.6(2)
O2B C8B N1B C4B 0.1(3)
C9B C8B N1B C4B -179.96(18)
C3B C4B N1B C7B 68.1(3)
C5B C4B N1B C7B -58.8(3)
C3B C4B N1B C8B -111.3(2)
C5B C4B N1B C8B 121.8(2)
C6C C1C C2C C3C -55.1(3)
C1C C2C C3C C4C 56.1(3)
C2C C3C C4C N1C 175.6(2)
C2C C3C C4C C5C -57.5(3)
N1C C4C C5C C6C -174.7(2)
C3C C4C C5C C6C 58.0(3)
C2C C1C C6C C5C 54.8(3)
C4C C5C C6C C1C -56.3(3)
O2C C8C C9C C10C 177.9(2)
N1C C8C C9C C10C 0.6(2)
O2C C8C C9C C12C 80.4(3)
N1C C8C C9C C12C -96.9(2)
O1C C7C C10C C9C 175.8(2)
N1C C7C C10C C9C -3.9(2)
O1C C7C C10C C11C -85.7(3)
N1C C7C C10C C11C 94.5(2)
C8C C9C C10C C7C 2.0(2)
C12C C9C C10C C7C 116.00(19)
C8C C9C C10C C11C -115.8(2)
C12C C9C C10C C11C -1.83(19)
C7C C10C C11C C16C 15.0(3)
C9C C10C C11C C16C 122.2(2)
C7C C10C C11C C12C -105.4(2)
C9C C10C C11C C12C 1.84(19)
C16C C11C C12C C13C -5.5(3)
C10C C11C C12C C13C 116.6(2)
C16C C11C C12C C9C -123.9(2)
C10C C11C C12C C9C -1.79(19)
C8C C9C C12C C13C -12.4(3)
C10C C9C C12C C13C -119.4(2)
C8C C9C C12C C11C 108.8(2)
C10C C9C C12C C11C 1.84(19)
C11C C12C C13C C14C -1.2(3)
C9C C12C C13C C14C 102.5(3)
C12C C13C C14C C15C 5.2(3)
C12C C13C C14C C22C -178.5(2)
C13C C14C C15C C16C -2.4(4)
C22C C14C C15C C16C -179.6(2)
C13C C14C C15C C20C 174.8(2)
C22C C14C C15C C20C -2.4(3)
C20C C15C C16C C17C -1.8(4)
C14C C15C C16C C17C 175.0(2)
C20C C15C C16C C11C 178.5(2)
C14C C15C C16C C11C -4.6(3)
C12C C11C C16C C15C 8.0(3)
C10C C11C C16C C15C -97.1(3)
C12C C11C C16C C17C -171.6(2)
C10C C11C C16C C17C 83.3(3)
C15C C16C C17C C18C 1.1(4)
C11C C16C C17C C18C -179.3(2)
C16C C17C C18C C19C 0.2(4)
C17C C18C C19C C20C -0.8(4)
C18C C19C C20C C15C 0.1(4)
C18C C19C C20C C21C -178.4(3)
C16C C15C C20C C19C 1.2(4)
C14C C15C C20C C19C -176.1(2)
C16C C15C C20C C21C -179.9(2)
C14C C15C C20C C21C 2.9(3)
C19C C20C C21C C26C -5.1(5)
C15C C20C C21C C26C 176.2(2)
C19C C20C C21C C22C 176.5(3)
C15C C20C C21C C22C -2.2(3)
C26C C21C C22C C23C 1.1(3)
C20C C21C C22C C23C 179.8(2)
C26C C21C C22C C14C -177.9(2)
C20C C21C C22C C14C 0.7(3)
C13C C14C C22C C23C 5.3(4)
C15C C14C C22C C23C -177.9(2)
C13C C14C C22C C21C -175.8(2)
C15C C14C C22C C21C 1.0(2)
C21C C22C C23C C24C -1.0(3)
C14C C22C C23C C24C 177.8(2)
C22C C23C C24C C25C 0.3(4)
C23C C24C C25C C26C 0.2(4)
C22C C21C C26C C25C -0.5(3)
C20C C21C C26C C25C -178.8(2)
C24C C25C C26C C21C -0.1(4)
O2C C8C N1C C7C 179.3(2)
C9C C8C N1C C7C -3.3(2)
O2C C8C N1C C4C 3.4(3)
C9C C8C N1C C4C -179.20(19)
O1C C7C N1C C8C -175.2(2)
C10C C7C N1C C8C 4.6(2)
O1C C7C N1C C4C 0.6(3)
C10C C7C N1C C4C -179.65(19)
C3C C4C N1C C8C -123.0(2)
C5C C4C N1C C8C 110.4(2)
C3C C4C N1C C7C 61.6(3)
C5C C4C N1C C7C -65.0(3)
C6D C1D C2D C3D -56.5(3)
C1D C2D C3D C4D 57.0(3)
C2D C3D C4D N1D 175.19(19)
C2D C3D C4D C5D -57.3(3)
N1D C4D C5D C6D -176.9(2)
C3D C4D C5D C6D 56.0(3)
C2D C1D C6D C5D 55.9(3)
C4D C5D C6D C1D -55.0(3)
O2D C8D C9D C10D 173.9(2)
N1D C8D C9D C10D -5.6(2)
O2D C8D C9D C12D 76.3(3)
N1D C8D C9D C12D -103.2(2)
O1D C7D C10D C9D 173.8(2)
N1D C7D C10D C9D -8.5(2)
O1D C7D C10D C11D -88.8(3)
N1D C7D C10D C11D 89.0(2)
C8D C9D C10D C7D 8.4(2)
C12D C9D C10D C7D 125.25(19)
C8D C9D C10D C11D -108.04(19)
C12D C9D C10D C11D 8.82(19)
C7D C10D C11D C16D 1.9(3)
C9D C10D C11D C16D 109.3(2)
C7D C10D C11D C12D -116.3(2)
C9D C10D C11D C12D -8.83(19)
C16D C11D C12D C13D 11.5(3)
C10D C11D C12D C13D 131.5(2)
C16D C11D C12D C9D -111.3(2)
C10D C11D C12D C9D 8.67(19)
C8D C9D C12D C13D -26.9(3)
C10D C9D C12D C13D -132.7(2)
C8D C9D C12D C11D 97.0(2)
C10D C9D C12D C11D -8.91(19)
C11D C12D C13D C14D -6.7(3)
C9D C12D C13D C14D 100.3(3)
C12D C13D C14D C15D -0.9(4)
C12D C13D C14D C22D -177.9(2)
C13D C14D C15D C16D 3.6(4)
C22D C14D C15D C16D -178.7(2)
C13D C14D C15D C20D -177.4(2)
C22D C14D C15D C20D 0.3(3)
C20D C15D C16D C17D 1.2(4)
C14D C15D C16D C17D -179.9(2)
C20D C15D C16D C11D -177.0(2)
C14D C15D C16D C11D 1.9(4)
C12D C11D C16D C15D -8.9(3)
C10D C11D C16D C15D -111.8(3)
C12D C11D C16D C17D 173.0(2)
C10D C11D C16D C17D 70.1(3)
C15D C16D C17D C18D 1.6(4)
C11D C16D C17D C18D 179.6(3)
C16D C17D C18D C19D -2.7(5)
C17D C18D C19D C20D 1.0(5)
C18D C19D C20D C15D 1.8(4)
C18D C19D C20D C21D -180.0(3)
C16D C15D C20D C19D -2.9(4)
C14D C15D C20D C19D 178.0(2)
C16D C15D C20D C21D 178.3(2)
C14D C15D C20D C21D -0.7(3)
C19D C20D C21D C26D 2.2(5)
C15D C20D C21D C26D -179.4(3)
C19D C20D C21D C22D -177.6(3)
C15D C20D C21D C22D 0.8(3)
C26D C21D C22D C23D -0.2(4)
C20D C21D C22D C23D 179.6(2)
C26D C21D C22D C14D 179.6(2)
C20D C21D C22D C14D -0.6(3)
C13D C14D C22D C23D -2.7(5)
C15D C14D C22D C23D 180.0(3)
C13D C14D C22D C21D 177.5(3)
C15D C14D C22D C21D 0.2(3)
C21D C22D C23D C24D 0.1(4)
C14D C22D C23D C24D -179.6(3)
C22D C23D C24D C25D 0.1(4)
C23D C24D C25D C26D -0.2(5)
C24D C25D C26D C21D 0.1(5)
C22D C21D C26D C25D 0.1(4)
C20D C21D C26D C25D -179.7(3)
O2D C8D N1D C7D -179.1(2)
C9D C8D N1D C7D 0.4(2)
O2D C8D N1D C4D 2.2(3)
C9D C8D N1D C4D -178.24(18)
O1D C7D N1D C8D -176.9(2)
C10D C7D N1D C8D 5.2(2)
O1D C7D N1D C4D 1.7(3)
C10D C7D N1D C4D -176.17(18)
C5D C4D N1D C8D 121.1(2)
C3D C4D N1D C8D -111.7(2)
C5D C4D N1D C7D -57.4(3)
C3D C4D N1D C7D 69.9(3)
C6E C1E C2E C3E -57.4(3)
C1E C2E C3E C4E 54.6(3)
C2E C3E C4E N1E -179.34(17)
C2E C3E C4E C5E -54.1(3)
N1E C4E C5E C6E -178.90(19)
C3E C4E C5E C6E 55.6(3)
C2E C1E C6E C5E 58.5(3)
C4E C5E C6E C1E -57.0(3)
O2E C8E C9E C10E 177.9(2)
N1E C8E C9E C10E -0.6(2)
O2E C8E C9E C12E 80.2(3)
N1E C8E C9E C12E -98.3(2)
O1E C7E C10E C9E 178.1(2)
N1E C7E C10E C9E -1.0(2)
O1E C7E C10E C11E -83.7(3)
N1E C7E C10E C11E 97.2(2)
C8E C9E C10E C7E 0.9(2)
C12E C9E C10E C7E 116.52(19)
C8E C9E C10E C11E -115.62(19)
C12E C9E C10E C11E -0.01(17)
C7E C10E C11E C16E 12.4(3)
C9E C10E C11E C16E 120.0(2)
C7E C10E C11E C12E -107.58(19)
C9E C10E C11E C12E 0.01(17)
C8E C9E C12E C13E -14.9(3)
C10E C9E C12E C13E -121.3(2)
C8E C9E C12E C11E 106.4(2)
C10E C9E C12E C11E 0.01(17)
C16E C11E C12E C13E -1.9(3)
C10E C11E C12E C13E 118.8(2)
C16E C11E C12E C9E -120.8(2)
C10E C11E C12E C9E -0.01(16)
C9E C12E C13E C14E 101.5(3)
C11E C12E C13E C14E -2.6(3)
C12E C13E C14E C15E 4.1(3)
C12E C13E C14E C22E -179.1(2)
C13E C14E C15E C16E -0.8(3)
C22E C14E C15E C16E -178.4(2)
C13E C14E C15E C20E 176.6(2)
C22E C14E C15E C20E -0.9(2)
C20E C15E C16E C17E -1.3(3)
C14E C15E C16E C17E 175.8(2)
C20E C15E C16E C11E 179.0(2)
C14E C15E C16E C11E -3.8(3)
C12E C11E C16E C15E 4.8(3)
C10E C11E C16E C15E -99.3(2)
C12E C11E C16E C17E -174.8(2)
C10E C11E C16E C17E 81.0(3)
C15E C16E C17E C18E 0.5(3)
C11E C16E C17E C18E -179.8(2)
C16E C17E C18E C19E 0.1(4)
C17E C18E C19E C20E 0.1(4)
C18E C19E C20E C15E -0.8(4)
C18E C19E C20E C21E -177.1(3)
C16E C15E C20E C19E 1.5(3)
C14E C15E C20E C19E -176.0(2)
C16E C15E C20E C21E 178.7(2)
C14E C15E C20E C21E 1.2(2)
C19E C20E C21E C26E -3.0(5)
C15E C20E C21E C26E -179.6(2)
C19E C20E C21E C22E 175.6(3)
C15E C20E C21E C22E -1.0(3)
C26E C21E C22E C23E 1.5(4)
C20E C21E C22E C23E -177.3(2)
C26E C21E C22E C14E 179.2(2)
C20E C21E C22E C14E 0.4(3)
C13E C14E C22E C23E 0.5(4)
C15E C14E C22E C23E 177.7(2)
C13E C14E C22E C21E -176.9(2)
C15E C14E C22E C21E 0.3(2)
C21E C22E C23E C24E -1.5(3)
C14E C22E C23E C24E -178.7(2)
C22E C23E C24E C25E 0.8(4)
C23E C24E C25E C26E -0.1(4)
C22E C21E C26E C25E -0.7(4)
C20E C21E C26E C25E 177.8(2)
C24E C25E C26E C21E 0.0(4)
O2E C8E N1E C7E -178.6(2)
C9E C8E N1E C7E 0.0(3)
O2E C8E N1E C4E 3.9(4)
C9E C8E N1E C4E -177.58(19)
O1E C7E N1E C8E -178.4(2)
C10E C7E N1E C8E 0.6(3)
O1E C7E N1E C4E -0.9(4)
C10E C7E N1E C4E 178.1(2)
C3E C4E N1E C8E -118.7(2)
C5E C4E N1E C8E 115.4(2)
C3E C4E N1E C7E 64.0(3)
C5E C4E N1E C7E -61.9(3)
C6F C1F C2F C3F -57.6(3)
C1F C2F C3F C4F 54.9(3)
C2F C3F C4F N1F -179.88(18)
C2F C3F C4F C5F -54.6(3)
N1F C4F C5F C6F -178.02(19)
C3F C4F C5F C6F 55.9(3)
C2F C1F C6F C5F 58.4(3)
C4F C5F C6F C1F -57.0(3)
O2F C8F C9F C10F 178.7(2)
N1F C8F C9F C10F 0.6(2)
O2F C8F C9F C12F 80.9(3)
N1F C8F C9F C12F -97.1(2)
O1F C7F C10F C9F 178.5(2)
N1F C7F C10F C9F -1.1(2)
O1F C7F C10F C11F -83.4(3)
N1F C7F C10F C11F 96.9(2)
C8F C9F C10F C7F 0.3(2)
C12F C9F C10F C7F 114.76(19)
C8F C9F C10F C11F -116.49(19)
C12F C9F C10F C11F -2.07(17)
C7F C10F C11F C16F 15.5(3)
C9F C10F C11F C16F 122.7(2)
C7F C10F C11F C12F -105.12(19)
C9F C10F C11F C12F 2.06(17)
C8F C9F C12F C13F -11.8(3)
C10F C9F C12F C13F -118.7(2)
C8F C9F C12F C11F 108.9(2)
C10F C9F C12F C11F 2.07(17)
C16F C11F C12F C13F -6.7(3)
C10F C11F C12F C13F 115.8(2)
C16F C11F C12F C9F -124.5(2)
C10F C11F C12F C9F -2.01(16)
C9F C12F C13F C14F 103.3(3)
C11F C12F C13F C14F 0.3(3)
C12F C13F C14F C15F 5.3(3)
C12F C13F C14F C22F 179.4(2)
C13F C14F C15F C16F -4.6(3)
C22F C14F C15F C16F 179.9(2)
C13F C14F C15F C20F 173.3(2)
C22F C14F C15F C20F -2.2(2)
C20F C15F C16F C17F -0.3(3)
C14F C15F C16F C17F 177.3(2)
C20F C15F C16F C11F -179.9(2)
C14F C15F C16F C11F -2.3(3)
C10F C11F C16F C15F -97.9(2)
C12F C11F C16F C15F 7.5(3)
C10F C11F C16F C17F 82.5(3)
C12F C11F C16F C17F -172.2(2)
C15F C16F C17F C18F -1.0(3)
C11F C16F C17F C18F 178.7(2)
C16F C17F C18F C19F 0.7(4)
C17F C18F C19F C20F 0.7(4)
C18F C19F C20F C15F -1.9(3)
C18F C19F C20F C21F -179.8(2)
C16F C15F C20F C19F 1.7(3)
C14F C15F C20F C19F -176.2(2)
C16F C15F C20F C21F -179.8(2)
C14F C15F C20F C21F 2.3(3)
C19F C20F C21F C26F -3.1(5)
C15F C20F C21F C26F 178.8(2)
C19F C20F C21F C22F 176.7(2)
C15F C20F C21F C22F -1.4(3)
C26F C21F C22F C23F 1.3(4)
C20F C21F C22F C23F -178.5(2)
C26F C21F C22F C14F 179.9(2)
C20F C21F C22F C14F 0.0(3)
C13F C14F C22F C23F 4.9(4)
C15F C14F C22F C23F 179.6(2)
C13F C14F C22F C21F -173.5(2)
C15F C14F C22F C21F 1.3(2)
C21F C22F C23F C24F -1.6(4)
C14F C22F C23F C24F -179.8(2)
C22F C23F C24F C25F 1.0(4)
C23F C24F C25F C26F -0.1(4)
C22F C21F C26F C25F -0.4(4)
C20F C21F C26F C25F 179.4(2)
C24F C25F C26F C21F -0.2(4)
O2F C8F N1F C7F -179.5(2)
C9F C8F N1F C7F -1.4(3)
O2F C8F N1F C4F 3.3(4)
C9F C8F N1F C4F -178.54(19)
O1F C7F N1F C8F -178.1(2)
C10F C7F N1F C8F 1.6(3)
O1F C7F N1F C4F -1.0(4)
C10F C7F N1F C4F 178.7(2)
C3F C4F N1F C8F -122.7(2)
C5F C4F N1F C8F 111.2(2)
C3F C4F N1F C7F 60.5(3)
C5F C4F N1F C7F -65.6(3)
